data_7053590
loop_
_publ_author_name
'Sunatsuki, Yukinari'
'Miyahara, Sho'
'Suzuki, Takayoshi'
'Kojima, Masaaki'
'Nakashima, Toshio'
'Matsumoto, Naohide'
'Galsb\/ol, Frode'

_publ_section_title
;
 Homochiral column structure of rac- and \L-[MIII(tn)3]P3O9 (M = Co, Cr;
 tn = 1,3-diaminopropane; P3O9 = cyclotriphosphate(3&#x2212;)) produced by
 multiple hydrogen bonds
;
_journal_issue 12
_journal_name_full 'New Journal of Chemistry'
_journal_page_first 2777
_journal_paper_doi 10.1039/c0nj00270d
_journal_volume 34
_journal_year 2010
_chemical_formula_moiety '2(C9 H30 Cr N6), 2(O9 P3), 15(H2 O) '
_chemical_formula_sum 'C18 H90 Cr2 N12 O33 P6'
_chemical_formula_weight 1292.80
_space_group_IT_number 2
_symmetry_cell_setting triclinic
_symmetry_Int_Tables_number 2
_symmetry_space_group_name_Hall '-P 1'
_symmetry_space_group_name_H-M 'P -1'
_cell_angle_alpha 116.9937(10)
_cell_angle_beta 99.0448(9)
_cell_angle_gamma 96.3816(14)
_cell_formula_units_Z 2
_cell_length_a 10.5938(3)
_cell_length_b 17.1108(5)
_cell_length_c 17.6112(4)
_cell_measurement_reflns_used 23824
_cell_measurement_temperature 103.1
_cell_measurement_theta_max 30.0
_cell_measurement_theta_min 3.0
_cell_volume 2748.12(13)
_computing_cell_refinement PROCESS-AUTO
_computing_data_collection PROCESS-AUTO
_computing_data_reduction CrystalStructure
_computing_publication_material 'CrystalStructure 3.8'
_computing_structure_refinement SHELXL
_computing_structure_solution SIR2004
_diffrn_ambient_temperature 103.1
_diffrn_detector_area_resol_mean 10.00
_diffrn_measured_fraction_theta_full 0.959
_diffrn_measured_fraction_theta_max 0.959
_diffrn_measurement_device_type 'Rigaku RAXIS-RAPID'
_diffrn_measurement_method \w
_diffrn_radiation_type 'Mo K\a'
_diffrn_radiation_wavelength 0.71075
_diffrn_reflns_av_R_equivalents 0.032
_diffrn_reflns_limit_h_max 13
_diffrn_reflns_limit_h_min -11
_diffrn_reflns_limit_k_max 22
_diffrn_reflns_limit_k_min -22
_diffrn_reflns_limit_l_max 22
_diffrn_reflns_limit_l_min -22
_diffrn_reflns_number 23941
_diffrn_reflns_theta_full 27.49
_diffrn_reflns_theta_max 27.49
_exptl_absorpt_coefficient_mu 0.669
_exptl_absorpt_correction_T_max 0.840
_exptl_absorpt_correction_T_min 0.832
_exptl_absorpt_correction_type numerical
_exptl_absorpt_process_details
;
   Higashi, T. (1999). Program for Absorption Correction.
   Rigaku Corporation, Tokyo, Japan.
;
_exptl_crystal_colour yellow
_exptl_crystal_density_diffrn 1.562
_exptl_crystal_density_method 'not measured'
_exptl_crystal_description platelet
_exptl_crystal_F_000 1368.00
_exptl_crystal_size_max 0.35
_exptl_crystal_size_mid 0.32
_exptl_crystal_size_min 0.26
_refine_diff_density_max 1.02
_refine_diff_density_min -1.25
_refine_ls_extinction_method none
_refine_ls_goodness_of_fit_ref 1.078
_refine_ls_hydrogen_treatment refall
_refine_ls_number_parameters 659
_refine_ls_number_reflns 12098
_refine_ls_R_factor_gt 0.0411
_refine_ls_shift/su_max 0.0000
_refine_ls_structure_factor_coef Fsqd
_refine_ls_weighting_details 'w = 1/[\s^2^(Fo^2^)+(0.0755P)^2^+2.5486P] where P=(Fo^2^+2Fc^2^)/3'
_refine_ls_weighting_scheme calc
_refine_ls_wR_factor_ref 0.1378
_reflns_number_gt 9972
_reflns_number_total 12098
_reflns_threshold_expression F^2^>2.0\s(F^2^)
_cod_data_source_file c0nj00270d.txt
_cod_data_source_block rac-[Cr(tn)3]P3O9
_cod_original_formula_sum 'C18 H90 Cr2 N12 O33 P6 '
_cod_database_code 7053590

loop_
_symmetry_equiv_pos_site_id
_symmetry_equiv_pos_as_xyz
1 +X,+Y,+Z
2 -X,-Y,-Z

loop_
_atom_site_label
_atom_site_type_symbol
_atom_site_fract_x
_atom_site_fract_y
_atom_site_fract_z
_atom_site_U_iso_or_equiv
_atom_site_adp_type
_atom_site_occupancy
_atom_site_symmetry_multiplicity
_atom_site_calc_flag
_atom_site_refinement_flags
Cr(1) Cr 0.31632(4) 0.15573(3) 0.44100(3) 0.00998(10) Uani 1.00 1 d .
Cr(2) Cr 0.71043(4) 0.35275(3) 0.07814(3) 0.00941(10) Uani 1.00 1 d .
P(1) P 0.74850(7) 0.04486(5) 0.24212(5) 0.01641(14) Uani 1.00 1 d .
P(2) P 0.83412(7) 0.17977(4) 0.42458(4) 0.01266(14) Uani 1.00 1 d .
P(3) P 0.70825(7) 0.00101(5) 0.37866(4) 0.01259(14) Uani 1.00 1 d .
P(4) P 0.18582(6) 0.32397(4) 0.09617(4) 0.01116(14) Uani 1.00 1 d .
P(5) P 0.31319(6) 0.49305(4) 0.11415(4) 0.01074(14) Uani 1.00 1 d .
P(6) P 0.34881(7) 0.46749(4) 0.26594(4) 0.01169(14) Uani 1.00 1 d .
O(1) O 0.7607(2) 0.14265(13) 0.32401(12) 0.0177(4) Uani 1.00 1 d .
O(2) O 0.82543(19) 0.08752(12) 0.42993(12) 0.0139(3) Uani 1.00 1 d .
O(3) O 0.6917(2) -0.01803(15) 0.27976(14) 0.0280(5) Uani 1.00 1 d .
O(4) O 0.8795(2) 0.02842(16) 0.22802(15) 0.0285(5) Uani 1.00 1 d .
O(5) O 0.6462(2) 0.03491(15) 0.16915(13) 0.0234(4) Uani 1.00 1 d .
O(6) O 0.9749(2) 0.21643(13) 0.43940(13) 0.0184(4) Uani 1.00 1 d .
O(7) O 0.75418(19) 0.23715(13) 0.47923(13) 0.0189(4) Uani 1.00 1 d .
O(8) O 0.7567(2) -0.07371(13) 0.38585(13) 0.0185(4) Uani 1.00 1 d .
O(9) O 0.5865(2) 0.02204(15) 0.40683(15) 0.0256(4) Uani 1.00 1 d .
O(10) O 0.20044(18) 0.40412(12) 0.07158(12) 0.0134(3) Uani 1.00 1 d .
O(11) O 0.32615(18) 0.52618(12) 0.21663(12) 0.0126(3) Uani 1.00 1 d .
O(12) O 0.2445(2) 0.37616(13) 0.20039(12) 0.0179(4) Uani 1.00 1 d .
O(13) O 0.26676(19) 0.25889(13) 0.05223(13) 0.0179(4) Uani 1.00 1 d .
O(14) O 0.04394(19) 0.28989(13) 0.08010(13) 0.0167(3) Uani 1.00 1 d .
O(15) O 0.4368(2) 0.46992(14) 0.08952(13) 0.0194(4) Uani 1.00 1 d .
O(16) O 0.25824(19) 0.56062(13) 0.09624(12) 0.0144(3) Uani 1.00 1 d .
O(17) O 0.4828(2) 0.44944(13) 0.26975(13) 0.0174(4) Uani 1.00 1 d .
O(18) O 0.3034(2) 0.51257(14) 0.34760(13) 0.0199(4) Uani 1.00 1 d .
O(19) O 0.0965(3) 0.0433(2) 0.1674(2) 0.0395(7) Uani 0.80 1 d P
O(20) O 0.4285(2) 0.09550(16) 0.22025(14) 0.0258(4) Uani 1.00 1 d .
O(21) O 0.2606(2) 0.11453(16) 0.09306(16) 0.0289(5) Uani 1.00 1 d .
O(22) O 0.7178(4) 0.0585(2) 0.0345(2) 0.0366(8) Uani 0.80 1 d P
O(23) O 0.9533(4) 0.1046(2) 0.0057(2) 0.0830(13) Uani 1.00 1 d .
O(24) O 0.8128(2) 0.49085(15) 0.52615(14) 0.0226(4) Uani 1.00 1 d .
O(25) O 1.0304(2) 0.62052(16) 0.56700(18) 0.0363(5) Uani 1.00 1 d .
O(26) O 0.6951(2) 0.54222(14) 0.41476(13) 0.0215(4) Uani 1.00 1 d .
O(27) O 0.8907(2) 0.52953(16) 0.32288(13) 0.0266(4) Uani 1.00 1 d .
O(28) O 0.8622(2) 0.36475(14) 0.64457(13) 0.0218(4) Uani 1.00 1 d .
O(29) O 0.9123(2) 0.75155(18) 0.37198(15) 0.0332(5) Uani 1.00 1 d .
O(30) O 1.1936(2) 0.70458(14) 0.23717(14) 0.0223(4) Uani 1.00 1 d .
O(31) O 0.8140(2) 0.78734(15) 0.24311(14) 0.0272(5) Uani 1.00 1 d .
O(32) O 1.0925(2) 0.75352(15) 0.11146(14) 0.0230(4) Uani 1.00 1 d .
O(33) O 0.8788(2) 0.84324(14) 0.12525(14) 0.0237(4) Uani 1.00 1 d .
O(34) O 0.018(2) 0.0486(10) 0.1134(13) 0.069(5) Uani 0.20 1 d P
O(35) O 0.6255(15) 0.0295(11) 0.0140(8) 0.040(3) Uani 0.20 1 d P
N(1) N 0.3310(2) 0.03638(15) 0.33424(14) 0.0145(4) Uani 1.00 1 d .
N(2) N 0.1522(2) 0.09440(15) 0.46131(15) 0.0136(4) Uani 1.00 1 d .
N(3) N 0.4395(2) 0.12359(15) 0.52245(15) 0.0145(4) Uani 1.00 1 d .
N(4) N 0.3057(2) 0.27276(15) 0.55104(14) 0.0144(4) Uani 1.00 1 d .
N(5) N 0.4740(2) 0.21750(15) 0.41561(15) 0.0142(4) Uani 1.00 1 d .
N(6) N 0.1935(2) 0.18525(16) 0.35657(15) 0.0160(4) Uani 1.00 1 d .
N(7) N 0.7233(2) 0.22271(15) -0.00981(15) 0.0151(4) Uani 1.00 1 d .
N(8) N 0.5769(2) 0.35642(15) -0.02009(14) 0.0121(4) Uani 1.00 1 d .
N(9) N 0.8679(2) 0.40660(15) 0.04503(14) 0.0121(4) Uani 1.00 1 d .
N(10) N 0.7022(2) 0.48580(15) 0.16224(14) 0.0125(4) Uani 1.00 1 d .
N(11) N 0.8452(2) 0.34775(16) 0.17558(14) 0.0139(4) Uani 1.00 1 d .
N(12) N 0.5576(2) 0.31083(15) 0.12068(15) 0.0132(4) Uani 1.00 1 d .
C(1) C 0.2326(2) -0.04954(19) 0.29467(18) 0.0203(5) Uani 1.00 1 d .
C(2) C 0.1707(2) -0.06288(19) 0.3613(2) 0.0194(5) Uani 1.00 1 d .
C(3) C 0.0802(2) 0.00142(19) 0.39641(19) 0.0183(5) Uani 1.00 1 d .
C(4) C 0.5333(2) 0.19309(19) 0.60453(18) 0.0180(5) Uani 1.00 1 d .
C(5) C 0.4673(2) 0.26155(19) 0.66454(18) 0.0185(5) Uani 1.00 1 d .
C(6) C 0.4184(3) 0.32117(19) 0.62847(18) 0.0195(5) Uani 1.00 1 d .
C(7) C 0.4706(3) 0.30647(19) 0.4206(2) 0.0199(5) Uani 1.00 1 d .
C(8) C 0.3581(3) 0.3003(2) 0.3517(2) 0.0224(6) Uani 1.00 1 d .
C(9) C 0.2220(3) 0.2754(2) 0.36209(19) 0.0198(5) Uani 1.00 1 d .
C(10) C 0.6086(3) 0.15946(19) -0.08196(19) 0.0216(5) Uani 1.00 1 d .
C(11) C 0.5536(3) 0.1993(2) -0.13792(18) 0.0211(5) Uani 1.00 1 d .
C(12) C 0.4843(2) 0.27452(19) -0.09100(18) 0.0183(5) Uani 1.00 1 d .
C(13) C 0.9483(2) 0.49481(18) 0.11660(18) 0.0148(5) Uani 1.00 1 d .
C(14) C 0.8787(2) 0.57274(19) 0.13345(19) 0.0182(5) Uani 1.00 1 d .
C(15) C 0.7333(2) 0.55243(18) 0.13130(18) 0.0145(5) Uani 1.00 1 d .
C(16) C 0.8173(2) 0.2812(2) 0.20667(19) 0.0192(5) Uani 1.00 1 d .
C(17) C 0.6863(3) 0.2808(2) 0.2318(2) 0.0207(5) Uani 1.00 1 d .
C(18) C 0.5694(2) 0.24594(19) 0.15475(19) 0.0191(5) Uani 1.00 1 d .
H(1) H 0.3371 0.0494 0.2895 0.017 Uiso 1.00 1 c R
H(2) H 0.4101 0.0240 0.3504 0.017 Uiso 1.00 1 c R
H(3) H 0.2756 -0.1002 0.2654 0.024 Uiso 1.00 1 c R
H(4) H 0.1630 -0.0507 0.2493 0.024 Uiso 1.00 1 c R
H(5) H 0.2405 -0.0539 0.4107 0.023 Uiso 1.00 1 c R
H(6) H 0.1204 -0.1253 0.3335 0.023 Uiso 1.00 1 c R
H(7) H 0.0239 0.0029 0.3468 0.022 Uiso 1.00 1 c R
H(8) H 0.0229 -0.0212 0.4245 0.022 Uiso 1.00 1 c R
H(9) H 0.1778 0.0950 0.5140 0.016 Uiso 1.00 1 c R
H(10) H 0.0926 0.1310 0.4684 0.016 Uiso 1.00 1 c R
H(11) H 0.3867 0.0897 0.5381 0.017 Uiso 1.00 1 c R
H(12) H 0.4877 0.0865 0.4884 0.017 Uiso 1.00 1 c R
H(13) H 0.6021 0.2238 0.5894 0.022 Uiso 1.00 1 c R
H(14) H 0.5761 0.1637 0.6356 0.022 Uiso 1.00 1 c R
H(15) H 0.5298 0.2996 0.7219 0.022 Uiso 1.00 1 c R
H(16) H 0.3925 0.2301 0.6744 0.022 Uiso 1.00 1 c R
H(17) H 0.3922 0.3716 0.6752 0.023 Uiso 1.00 1 c R
H(18) H 0.4908 0.3467 0.6117 0.023 Uiso 1.00 1 c R
H(19) H 0.2859 0.3129 0.5321 0.017 Uiso 1.00 1 c R
H(20) H 0.2355 0.2587 0.5706 0.017 Uiso 1.00 1 c R
H(21) H 0.5485 0.2240 0.4545 0.017 Uiso 1.00 1 c R
H(22) H 0.4820 0.1789 0.3603 0.017 Uiso 1.00 1 c R
H(23) H 0.5540 0.3297 0.4120 0.024 Uiso 1.00 1 c R
H(24) H 0.4615 0.3492 0.4795 0.024 Uiso 1.00 1 c R
H(25) H 0.3663 0.2552 0.2934 0.027 Uiso 1.00 1 c R
H(26) H 0.3669 0.3589 0.3525 0.027 Uiso 1.00 1 c R
H(27) H 0.2120 0.3212 0.4195 0.024 Uiso 1.00 1 c R
H(28) H 0.1567 0.2765 0.3159 0.024 Uiso 1.00 1 c R
H(29) H 0.1915 0.1432 0.3001 0.019 Uiso 1.00 1 c R
H(30) H 0.1105 0.1767 0.3648 0.019 Uiso 1.00 1 c R
H(31) H 0.7906 0.2279 -0.0356 0.018 Uiso 1.00 1 c R
H(32) H 0.7484 0.1953 0.0229 0.018 Uiso 1.00 1 c R
H(33) H 0.5396 0.1439 -0.0563 0.026 Uiso 1.00 1 c R
H(34) H 0.6357 0.1035 -0.1194 0.026 Uiso 1.00 1 c R
H(35) H 0.4913 0.1513 -0.1915 0.025 Uiso 1.00 1 c R
H(36) H 0.6258 0.2228 -0.1564 0.025 Uiso 1.00 1 c R
H(37) H 0.4362 0.2894 -0.1340 0.022 Uiso 1.00 1 c R
H(38) H 0.4198 0.2537 -0.0656 0.022 Uiso 1.00 1 c R
H(39) H 0.5275 0.3970 0.0074 0.015 Uiso 1.00 1 c R
H(40) H 0.6245 0.3802 -0.0469 0.015 Uiso 1.00 1 c R
H(41) H 0.9216 0.3660 0.0285 0.015 Uiso 1.00 1 c R
H(42) H 0.8357 0.4135 -0.0027 0.015 Uiso 1.00 1 c R
H(43) H 1.0311 0.5072 0.1008 0.018 Uiso 1.00 1 c R
H(44) H 0.9705 0.4908 0.1713 0.018 Uiso 1.00 1 c R
H(45) H 0.8878 0.5918 0.0889 0.022 Uiso 1.00 1 c R
H(46) H 0.9236 0.6238 0.1916 0.022 Uiso 1.00 1 c R
H(47) H 0.7074 0.6088 0.1689 0.017 Uiso 1.00 1 c R
H(48) H 0.6816 0.5288 0.0706 0.017 Uiso 1.00 1 c R
H(49) H 0.6195 0.4865 0.1721 0.015 Uiso 1.00 1 c R
H(50) H 0.7594 0.5046 0.2152 0.015 Uiso 1.00 1 c R
H(51) H 0.9210 0.3397 0.1563 0.017 Uiso 1.00 1 c R
H(52) H 0.8637 0.4037 0.2241 0.017 Uiso 1.00 1 c R
H(53) H 0.8875 0.2955 0.2581 0.023 Uiso 1.00 1 c R
H(54) H 0.8174 0.2207 0.1598 0.023 Uiso 1.00 1 c R
H(55) H 0.6791 0.2433 0.2609 0.025 Uiso 1.00 1 c R
H(56) H 0.6838 0.3427 0.2748 0.025 Uiso 1.00 1 c R
H(57) H 0.5785 0.1882 0.1073 0.023 Uiso 1.00 1 c R
H(58) H 0.4888 0.2349 0.1733 0.023 Uiso 1.00 1 c R
H(59) H 0.5401 0.3613 0.1641 0.016 Uiso 1.00 1 c R
H(60) H 0.4851 0.2861 0.0746 0.016 Uiso 1.00 1 c R
H(63) H 0.4978 0.0659 0.1936 0.014 Uiso 1.00 1 c R
H(64) H 0.3736 0.1037 0.1795 0.014 Uiso 1.00 1 c R
H(65) H 0.2686 0.1586 0.0836 0.014 Uiso 1.00 1 c R
H(66) H 0.1866 0.1178 0.1168 0.014 Uiso 1.00 1 c R
H(67) H 0.6566 0.0291 0.0647 0.014 Uiso 1.00 1 c R
H(68) H 0.6963 -0.0085 0.0029 0.014 Uiso 1.00 1 c R
H(69) H 0.9152 0.1128 0.0517 0.014 Uiso 1.00 1 c R
H(70) H 1.0027 0.1640 0.0276 0.014 Uiso 1.00 1 c R
H(71) H 0.8827 0.5242 0.5458 0.014 Uiso 1.00 1 c R
H(72) H 0.7906 0.4898 0.5675 0.014 Uiso 1.00 1 c R
H(73) H 1.0259 0.6688 0.5611 0.014 Uiso 1.00 1 c R
H(74) H 1.0802 0.5889 0.5318 0.014 Uiso 1.00 1 c R
H(75) H 0.6294 0.5093 0.3714 0.014 Uiso 1.00 1 c R
H(76) H 0.7104 0.5118 0.4421 0.014 Uiso 1.00 1 c R
H(77) H 0.8469 0.5407 0.3610 0.014 Uiso 1.00 1 c R
H(78) H 0.9684 0.5671 0.3477 0.014 Uiso 1.00 1 c R
H(79) H 0.8255 0.3249 0.5890 0.014 Uiso 1.00 1 c R
H(80) H 0.8126 0.4006 0.6485 0.014 Uiso 1.00 1 c R
H(81) H 0.8914 0.7498 0.3239 0.014 Uiso 1.00 1 c R
H(82) H 0.9374 0.6972 0.3368 0.014 Uiso 1.00 1 c R
H(83) H 1.2127 0.6605 0.1938 0.014 Uiso 1.00 1 c R
H(84) H 1.1669 0.6823 0.2729 0.014 Uiso 1.00 1 c R
H(85) H 0.7859 0.8302 0.2816 0.014 Uiso 1.00 1 c R
H(86) H 0.8447 0.8052 0.2101 0.014 Uiso 1.00 1 c R
H(87) H 1.1147 0.7515 0.1575 0.014 Uiso 1.00 1 c R
H(88) H 1.0247 0.7743 0.1070 0.014 Uiso 1.00 1 c R
H(89) H 0.8791 0.8998 0.1471 0.014 Uiso 1.00 1 c R
H(90) H 0.8409 0.8272 0.0712 0.014 Uiso 1.00 1 c R

loop_
_atom_site_aniso_label
_atom_site_aniso_U_11
_atom_site_aniso_U_22
_atom_site_aniso_U_33
_atom_site_aniso_U_12
_atom_site_aniso_U_13
_atom_site_aniso_U_23
Cr(1) 0.0091(2) 0.0100(2) 0.0121(2) 0.00263(15) 0.00345(15) 0.00591(16)
Cr(2) 0.0082(2) 0.0097(2) 0.01110(19) 0.00243(15) 0.00291(15) 0.00532(16)
P(1) 0.0212(3) 0.0164(3) 0.0147(3) 0.0065(2) 0.0066(2) 0.0087(2)
P(2) 0.0116(3) 0.0104(3) 0.0157(3) 0.0031(2) 0.0036(2) 0.0058(2)
P(3) 0.0127(3) 0.0126(3) 0.0144(3) 0.0028(2) 0.0048(2) 0.0076(2)
P(4) 0.0088(3) 0.0100(3) 0.0139(3) 0.0019(2) 0.0019(2) 0.0054(2)
P(5) 0.0095(3) 0.0126(3) 0.0126(3) 0.0038(2) 0.0042(2) 0.0073(2)
P(6) 0.0140(3) 0.0112(3) 0.0104(3) 0.0028(2) 0.0027(2) 0.0057(2)
O(1) 0.0232(10) 0.0148(9) 0.0165(9) 0.0066(8) 0.0036(8) 0.0085(7)
O(2) 0.0136(9) 0.0137(9) 0.0165(9) 0.0043(7) 0.0036(7) 0.0085(7)
O(3) 0.0448(14) 0.0178(10) 0.0165(10) -0.0081(9) 0.0024(9) 0.0088(8)
O(4) 0.0276(12) 0.0344(12) 0.0265(11) 0.0165(10) 0.0104(9) 0.0138(10)
O(5) 0.0258(11) 0.0306(11) 0.0167(9) 0.0094(9) 0.0054(8) 0.0129(9)
O(6) 0.0145(9) 0.0153(9) 0.0267(10) 0.0034(7) 0.0058(8) 0.0108(8)
O(7) 0.0141(9) 0.0151(9) 0.0212(9) 0.0052(7) 0.0037(8) 0.0031(8)
O(8) 0.0190(10) 0.0164(9) 0.0239(10) 0.0048(8) 0.0053(8) 0.0124(8)
O(9) 0.0140(10) 0.0245(11) 0.0359(12) 0.0069(8) 0.0109(9) 0.0104(9)
O(10) 0.0139(9) 0.0130(8) 0.0132(8) 0.0010(7) 0.0008(7) 0.0073(7)
O(11) 0.0157(9) 0.0095(8) 0.0132(8) 0.0026(7) 0.0035(7) 0.0058(7)
O(12) 0.0218(10) 0.0144(9) 0.0156(9) -0.0031(7) -0.0016(7) 0.0089(7)
O(13) 0.0147(9) 0.0159(9) 0.0244(10) 0.0062(7) 0.0066(8) 0.0095(8)
O(14) 0.0099(9) 0.0156(9) 0.0236(9) 0.0021(7) 0.0043(7) 0.0085(8)
O(15) 0.0139(9) 0.0273(11) 0.0212(9) 0.0073(8) 0.0082(8) 0.0134(8)
O(16) 0.0154(9) 0.0166(9) 0.0177(9) 0.0066(7) 0.0063(7) 0.0121(7)
O(17) 0.0165(10) 0.0180(9) 0.0179(9) 0.0063(8) 0.0019(7) 0.0089(7)
O(18) 0.0272(11) 0.0210(10) 0.0164(9) 0.0089(8) 0.0096(8) 0.0108(8)
O(19) 0.046(2) 0.0389(19) 0.0335(17) 0.0078(16) 0.0183(16) 0.0148(15)
O(20) 0.0279(12) 0.0350(12) 0.0231(10) 0.0141(10) 0.0100(9) 0.0182(9)
O(21) 0.0279(12) 0.0302(12) 0.0391(13) 0.0088(10) 0.0092(10) 0.0243(10)
O(22) 0.065(2) 0.0342(18) 0.0288(16) 0.0255(18) 0.0237(17) 0.0227(14)
O(23) 0.124(3) 0.0263(16) 0.085(2) -0.0114(18) 0.057(2) 0.0112(17)
O(24) 0.0255(11) 0.0275(11) 0.0221(10) 0.0063(9) 0.0096(8) 0.0166(9)
O(25) 0.0384(14) 0.0235(12) 0.0574(16) 0.0122(10) 0.0210(12) 0.0239(11)
O(26) 0.0237(11) 0.0197(10) 0.0194(9) 0.0037(8) -0.0015(8) 0.0103(8)
O(27) 0.0238(11) 0.0323(12) 0.0156(9) 0.0028(9) 0.0041(8) 0.0056(9)
O(28) 0.0223(11) 0.0217(10) 0.0178(9) 0.0062(8) 0.0017(8) 0.0071(8)
O(29) 0.0423(14) 0.0492(15) 0.0270(11) 0.0287(12) 0.0197(11) 0.0262(11)
O(30) 0.0235(11) 0.0203(10) 0.0218(10) 0.0075(8) 0.0046(8) 0.0087(8)
O(31) 0.0416(14) 0.0248(11) 0.0232(10) 0.0170(10) 0.0147(10) 0.0137(9)
O(32) 0.0226(11) 0.0292(11) 0.0210(10) 0.0131(9) 0.0090(8) 0.0124(9)
O(33) 0.0317(12) 0.0215(10) 0.0201(10) 0.0126(9) 0.0085(9) 0.0095(8)
O(34) 0.090(14) 0.032(8) 0.081(12) -0.010(8) 0.058(12) 0.017(8)
O(35) 0.035(7) 0.067(10) 0.023(6) 0.031(7) 0.008(5) 0.022(6)
N(1) 0.0160(11) 0.0138(10) 0.0139(10) 0.0045(9) 0.0044(8) 0.0062(8)
N(2) 0.0123(10) 0.0130(10) 0.0160(10) 0.0035(8) 0.0043(8) 0.0068(8)
N(3) 0.0146(11) 0.0139(10) 0.0169(10) 0.0040(8) 0.0041(8) 0.0086(9)
N(4) 0.0156(11) 0.0115(10) 0.0154(10) 0.0019(8) 0.0025(8) 0.0064(8)
N(5) 0.0118(11) 0.0159(11) 0.0181(10) 0.0027(8) 0.0056(8) 0.0102(9)
N(6) 0.0149(11) 0.0184(11) 0.0186(11) 0.0057(9) 0.0047(9) 0.0113(9)
N(7) 0.0189(11) 0.0122(10) 0.0147(10) 0.0046(9) 0.0059(9) 0.0060(8)
N(8) 0.0094(10) 0.0151(10) 0.0133(10) 0.0042(8) 0.0036(8) 0.0073(8)
N(9) 0.0086(10) 0.0134(10) 0.0150(10) 0.0037(8) 0.0036(8) 0.0069(8)
N(10) 0.0096(10) 0.0128(10) 0.0142(10) 0.0036(8) 0.0033(8) 0.0053(8)
N(11) 0.0124(10) 0.0177(11) 0.0146(10) 0.0056(9) 0.0039(8) 0.0094(9)
N(12) 0.0103(10) 0.0159(11) 0.0169(10) 0.0029(8) 0.0040(8) 0.0105(9)
C(1) 0.0201(14) 0.0146(13) 0.0181(13) 0.0009(11) 0.0049(11) 0.0016(10)
C(2) 0.0168(13) 0.0137(12) 0.0277(14) 0.0039(10) 0.0104(11) 0.0080(11)
C(3) 0.0129(13) 0.0155(13) 0.0223(13) -0.0001(10) 0.0045(10) 0.0061(11)
C(4) 0.0137(13) 0.0216(14) 0.0191(13) 0.0029(11) 0.0004(10) 0.0112(11)
C(5) 0.0212(14) 0.0172(13) 0.0139(12) -0.0024(11) -0.0018(10) 0.0081(10)
C(6) 0.0240(15) 0.0145(13) 0.0150(12) -0.0013(11) 0.0007(11) 0.0054(10)
C(7) 0.0216(14) 0.0177(13) 0.0262(14) 0.0022(11) 0.0090(12) 0.0148(11)
C(8) 0.0297(16) 0.0238(15) 0.0245(14) 0.0092(12) 0.0105(12) 0.0186(12)
C(9) 0.0234(15) 0.0221(14) 0.0215(13) 0.0117(12) 0.0059(11) 0.0151(11)
C(10) 0.0250(15) 0.0118(12) 0.0213(13) -0.0019(11) 0.0028(12) 0.0045(11)
C(11) 0.0218(15) 0.0178(13) 0.0159(13) -0.0009(11) 0.0002(11) 0.0041(11)
C(12) 0.0141(13) 0.0226(14) 0.0145(12) -0.0001(11) -0.0000(10) 0.0078(11)
C(13) 0.0063(11) 0.0153(12) 0.0204(13) 0.0003(9) 0.0031(9) 0.0069(10)
C(14) 0.0164(13) 0.0134(12) 0.0234(13) 0.0025(10) 0.0048(11) 0.0076(11)
C(15) 0.0149(13) 0.0117(12) 0.0179(12) 0.0046(10) 0.0053(10) 0.0071(10)
C(16) 0.0200(14) 0.0231(14) 0.0227(13) 0.0107(11) 0.0066(11) 0.0158(11)
C(17) 0.0239(15) 0.0250(15) 0.0257(14) 0.0103(12) 0.0124(12) 0.0193(12)
C(18) 0.0209(14) 0.0177(13) 0.0260(14) 0.0048(11) 0.0094(11) 0.0151(11)

loop_
_atom_type_symbol
_atom_type_description
_atom_type_scat_dispersion_real
_atom_type_scat_dispersion_imag
_atom_type_scat_source
C C 0.003 0.002
;
International Tables for Crystallography
(1992, Vol. C, Tables 4.2.6.8 and 6.1.1.4)
;
H H 0.000 0.000
;
International Tables for Crystallography
(1992, Vol. C, Table 6.1.1.4)
;
Cr Cr 0.321 0.624
;
International Tables for Crystallography
(1992, Vol. C, Tables 4.2.6.8 and 6.1.1.4)
;
N N 0.006 0.003
;
International Tables for Crystallography
(1992, Vol. C, Tables 4.2.6.8 and 6.1.1.4)
;
O O 0.011 0.006
;
International Tables for Crystallography
(1992, Vol. C, Tables 4.2.6.8 and 6.1.1.4)
;
P P 0.102 0.094
;
International Tables for Crystallography
(1992, Vol. C, Tables 4.2.6.8 and 6.1.1.4)
;

loop_
_geom_angle_atom_site_label_1
_geom_angle_atom_site_label_2
_geom_angle_atom_site_label_3
_geom_angle
_geom_angle_publ_flag
N(1) Cr(1) N(2) 93.43(9) yes
N(1) Cr(1) N(3) 88.09(9) yes
N(1) Cr(1) N(4) 177.49(11) yes
N(1) Cr(1) N(5) 86.15(9) yes
N(1) Cr(1) N(6) 90.49(9) yes
N(2) Cr(1) N(3) 90.54(10) yes
N(2) Cr(1) N(4) 86.14(9) yes
N(2) Cr(1) N(5) 177.05(10) yes
N(2) Cr(1) N(6) 89.70(10) yes
N(3) Cr(1) N(4) 89.44(9) yes
N(3) Cr(1) N(5) 92.36(10) yes
N(3) Cr(1) N(6) 178.58(8) yes
N(4) Cr(1) N(5) 94.40(9) yes
N(4) Cr(1) N(6) 91.98(9) yes
N(5) Cr(1) N(6) 87.38(10) yes
N(7) Cr(2) N(8) 90.18(9) yes
N(7) Cr(2) N(9) 90.57(9) yes
N(7) Cr(2) N(10) 176.85(11) yes
N(7) Cr(2) N(11) 89.15(9) yes
N(7) Cr(2) N(12) 94.39(9) yes
N(8) Cr(2) N(9) 91.25(10) yes
N(8) Cr(2) N(10) 88.52(9) yes
N(8) Cr(2) N(11) 179.29(8) yes
N(8) Cr(2) N(12) 90.14(10) yes
N(9) Cr(2) N(10) 86.59(9) yes
N(9) Cr(2) N(11) 88.53(10) yes
N(9) Cr(2) N(12) 174.84(7) yes
N(10) Cr(2) N(11) 92.14(9) yes
N(10) Cr(2) N(12) 88.48(9) yes
N(11) Cr(2) N(12) 90.13(10) yes
O(1) P(1) O(3) 100.46(12) yes
O(1) P(1) O(4) 110.60(11) yes
O(1) P(1) O(5) 107.48(12) yes
O(3) P(1) O(4) 108.44(16) yes
O(3) P(1) O(5) 108.23(13) yes
O(4) P(1) O(5) 119.87(15) yes
O(1) P(2) O(2) 100.91(10) yes
O(1) P(2) O(6) 110.48(12) yes
O(1) P(2) O(7) 107.00(12) yes
O(2) P(2) O(6) 106.76(12) yes
O(2) P(2) O(7) 110.69(13) yes
O(6) P(2) O(7) 119.45(10) yes
O(2) P(3) O(3) 101.95(12) yes
O(2) P(3) O(8) 107.36(11) yes
O(2) P(3) O(9) 111.09(11) yes
O(3) P(3) O(8) 108.49(13) yes
O(3) P(3) O(9) 109.23(14) yes
O(8) P(3) O(9) 117.55(16) yes
O(10) P(4) O(12) 102.32(10) yes
O(10) P(4) O(13) 110.24(13) yes
O(10) P(4) O(14) 107.11(12) yes
O(12) P(4) O(13) 110.07(12) yes
O(12) P(4) O(14) 107.66(12) yes
O(13) P(4) O(14) 118.22(10) yes
O(10) P(5) O(11) 100.88(11) yes
O(10) P(5) O(15) 110.36(10) yes
O(10) P(5) O(16) 107.71(11) yes
O(11) P(5) O(15) 110.44(11) yes
O(11) P(5) O(16) 106.33(11) yes
O(15) P(5) O(16) 119.46(14) yes
O(11) P(6) O(12) 101.24(11) yes
O(11) P(6) O(17) 110.35(13) yes
O(11) P(6) O(18) 105.75(13) yes
O(12) P(6) O(17) 109.63(10) yes
O(12) P(6) O(18) 108.07(12) yes
O(17) P(6) O(18) 120.11(12) yes
P(1) O(1) P(2) 127.87(16) yes
P(2) O(2) P(3) 126.82(14) yes
P(1) O(3) P(3) 129.71(12) yes
P(4) O(10) P(5) 129.05(13) yes
P(5) O(11) P(6) 126.64(11) yes
P(4) O(12) P(6) 133.74(17) yes
Cr(1) N(1) C(1) 123.85(19) yes
Cr(1) N(2) C(3) 121.55(19) yes
Cr(1) N(3) C(4) 122.6(2) yes
Cr(1) N(4) C(6) 121.04(19) yes
Cr(1) N(5) C(7) 118.21(19) yes
Cr(1) N(6) C(9) 119.90(15) yes
Cr(2) N(7) C(10) 121.09(19) yes
Cr(2) N(8) C(12) 121.9(2) yes
Cr(2) N(9) C(13) 114.96(18) yes
Cr(2) N(10) C(15) 116.44(16) yes
Cr(2) N(11) C(16) 122.06(15) yes
Cr(2) N(12) C(18) 120.38(18) yes
N(1) C(1) C(2) 113.3(2) yes
C(1) C(2) C(3) 112.3(3) yes
N(2) C(3) C(2) 112.9(2) yes
N(3) C(4) C(5) 112.1(2) yes
C(4) C(5) C(6) 113.1(2) yes
N(4) C(6) C(5) 113.1(2) yes
N(5) C(7) C(8) 111.5(2) yes
C(7) C(8) C(9) 115.8(3) yes
N(6) C(9) C(8) 113.6(2) yes
N(7) C(10) C(11) 112.0(2) yes
C(10) C(11) C(12) 113.3(2) yes
N(8) C(12) C(11) 112.1(2) yes
N(9) C(13) C(14) 113.1(2) yes
C(13) C(14) C(15) 115.2(2) yes
N(10) C(15) C(14) 112.3(2) yes
N(11) C(16) C(17) 112.1(2) yes
C(16) C(17) C(18) 113.9(2) yes
N(12) C(18) C(17) 111.5(2) yes
H(63) O(20) H(64) 109.1 no
H(65) O(21) H(66) 104.1 no
O(35) O(22) H(67) 50.8 no
O(35) O(22) H(68) 62.8 no
H(67) O(22) H(68) 66.3 no
H(69) O(23) H(70) 100.4 no
H(71) O(24) H(72) 105.6 no
H(73) O(25) H(74) 108.1 no
H(75) O(26) H(76) 105.8 no
H(77) O(27) H(78) 108.6 no
H(79) O(28) H(80) 96.0 no
H(81) O(29) H(82) 81.3 no
H(83) O(30) H(84) 107.0 no
H(85) O(31) H(86) 109.3 no
H(87) O(32) H(88) 115.0 no
H(89) O(33) H(90) 97.6 no
O(22) O(35) H(67) 72.4 no
O(22) O(35) H(68) 59.7 no
H(67) O(35) H(68) 73.3 no
Cr(1) N(1) H(1) 106.4 no
Cr(1) N(1) H(2) 106.4 no
C(1) N(1) H(1) 106.4 no
C(1) N(1) H(2) 106.4 no
H(1) N(1) H(2) 106.4 no
Cr(1) N(2) H(9) 106.9 no
Cr(1) N(2) H(10) 106.9 no
C(3) N(2) H(9) 106.9 no
C(3) N(2) H(10) 106.9 no
H(9) N(2) H(10) 106.7 no
Cr(1) N(3) H(11) 106.7 no
Cr(1) N(3) H(12) 106.7 no
C(4) N(3) H(11) 106.7 no
C(4) N(3) H(12) 106.7 no
H(11) N(3) H(12) 106.6 no
Cr(1) N(4) H(19) 107.1 no
Cr(1) N(4) H(20) 107.1 no
C(6) N(4) H(19) 107.1 no
C(6) N(4) H(20) 107.1 no
H(19) N(4) H(20) 106.8 no
Cr(1) N(5) H(21) 107.8 no
Cr(1) N(5) H(22) 107.8 no
C(7) N(5) H(21) 107.7 no
C(7) N(5) H(22) 107.8 no
H(21) N(5) H(22) 107.1 no
Cr(1) N(6) H(29) 107.3 no
Cr(1) N(6) H(30) 107.3 no
C(9) N(6) H(29) 107.3 no
C(9) N(6) H(30) 107.4 no
H(29) N(6) H(30) 106.9 no
Cr(2) N(7) H(31) 107.0 no
Cr(2) N(7) H(32) 107.1 no
C(10) N(7) H(31) 107.1 no
C(10) N(7) H(32) 107.1 no
H(31) N(7) H(32) 106.8 no
Cr(2) N(8) H(39) 106.8 no
Cr(2) N(8) H(40) 106.8 no
C(12) N(8) H(39) 106.9 no
C(12) N(8) H(40) 106.9 no
H(39) N(8) H(40) 106.7 no
Cr(2) N(9) H(41) 108.5 no
Cr(2) N(9) H(42) 108.5 no
C(13) N(9) H(41) 108.5 no
C(13) N(9) H(42) 108.5 no
H(41) N(9) H(42) 107.5 no
Cr(2) N(10) H(49) 108.2 no
Cr(2) N(10) H(50) 108.2 no
C(15) N(10) H(49) 108.2 no
C(15) N(10) H(50) 108.2 no
H(49) N(10) H(50) 107.3 no
Cr(2) N(11) H(51) 106.8 no
Cr(2) N(11) H(52) 106.8 no
C(16) N(11) H(51) 106.8 no
C(16) N(11) H(52) 106.8 no
H(51) N(11) H(52) 106.7 no
Cr(2) N(12) H(59) 107.2 no
Cr(2) N(12) H(60) 107.2 no
C(18) N(12) H(59) 107.2 no
C(18) N(12) H(60) 107.2 no
H(59) N(12) H(60) 106.9 no
N(1) C(1) H(3) 108.9 no
N(1) C(1) H(4) 108.9 no
C(2) C(1) H(3) 108.9 no
C(2) C(1) H(4) 108.9 no
H(3) C(1) H(4) 107.7 no
C(1) C(2) H(5) 109.1 no
C(1) C(2) H(6) 109.1 no
C(3) C(2) H(5) 109.1 no
C(3) C(2) H(6) 109.1 no
H(5) C(2) H(6) 107.9 no
N(2) C(3) H(7) 109.0 no
N(2) C(3) H(8) 109.0 no
C(2) C(3) H(7) 109.0 no
C(2) C(3) H(8) 109.0 no
H(7) C(3) H(8) 107.8 no
N(3) C(4) H(13) 109.2 no
N(3) C(4) H(14) 109.2 no
C(5) C(4) H(13) 109.2 no
C(5) C(4) H(14) 109.2 no
H(13) C(4) H(14) 107.9 no
C(4) C(5) H(15) 109.0 no
C(4) C(5) H(16) 109.0 no
C(6) C(5) H(15) 109.0 no
C(6) C(5) H(16) 109.0 no
H(15) C(5) H(16) 107.8 no
N(4) C(6) H(17) 109.0 no
N(4) C(6) H(18) 109.0 no
C(5) C(6) H(17) 108.9 no
C(5) C(6) H(18) 109.0 no
H(17) C(6) H(18) 107.8 no
N(5) C(7) H(23) 109.3 no
N(5) C(7) H(24) 109.3 no
C(8) C(7) H(23) 109.3 no
C(8) C(7) H(24) 109.3 no
H(23) C(7) H(24) 108.0 no
C(7) C(8) H(25) 108.3 no
C(7) C(8) H(26) 108.3 no
C(9) C(8) H(25) 108.3 no
C(9) C(8) H(26) 108.3 no
H(25) C(8) H(26) 107.4 no
N(6) C(9) H(27) 108.9 no
N(6) C(9) H(28) 108.9 no
C(8) C(9) H(27) 108.9 no
C(8) C(9) H(28) 108.9 no
H(27) C(9) H(28) 107.7 no
N(7) C(10) H(33) 109.2 no
N(7) C(10) H(34) 109.2 no
C(11) C(10) H(33) 109.2 no
C(11) C(10) H(34) 109.2 no
H(33) C(10) H(34) 107.9 no
C(10) C(11) H(35) 108.9 no
C(10) C(11) H(36) 108.9 no
C(12) C(11) H(35) 108.9 no
C(12) C(11) H(36) 108.9 no
H(35) C(11) H(36) 107.7 no
N(8) C(12) H(37) 109.2 no
N(8) C(12) H(38) 109.2 no
C(11) C(12) H(37) 109.2 no
C(11) C(12) H(38) 109.2 no
H(37) C(12) H(38) 107.9 no
N(9) C(13) H(43) 109.0 no
N(9) C(13) H(44) 109.0 no
C(14) C(13) H(43) 109.0 no
C(14) C(13) H(44) 109.0 no
H(43) C(13) H(44) 107.8 no
C(13) C(14) H(45) 108.5 no
C(13) C(14) H(46) 108.5 no
C(15) C(14) H(45) 108.5 no
C(15) C(14) H(46) 108.5 no
H(45) C(14) H(46) 107.5 no
N(10) C(15) H(47) 109.1 no
N(10) C(15) H(48) 109.1 no
C(14) C(15) H(47) 109.1 no
C(14) C(15) H(48) 109.1 no
H(47) C(15) H(48) 107.9 no
N(11) C(16) H(53) 109.2 no
N(11) C(16) H(54) 109.2 no
C(17) C(16) H(53) 109.2 no
C(17) C(16) H(54) 109.2 no
H(53) C(16) H(54) 107.9 no
C(16) C(17) H(55) 108.8 no
C(16) C(17) H(56) 108.8 no
C(18) C(17) H(55) 108.8 no
C(18) C(17) H(56) 108.8 no
H(55) C(17) H(56) 107.7 no
N(12) C(18) H(57) 109.3 no
N(12) C(18) H(58) 109.3 no
C(17) C(18) H(57) 109.3 no
C(17) C(18) H(58) 109.3 no
H(57) C(18) H(58) 108.0 no
O(22) H(67) O(35) 56.7 no
O(22) H(68) O(35) 57.4 no

loop_
_geom_bond_atom_site_label_1
_geom_bond_atom_site_label_2
_geom_bond_distance
_geom_bond_publ_flag
Cr(1) N(1) 2.099(2) yes
Cr(1) N(2) 2.094(2) yes
Cr(1) N(3) 2.086(2) yes
Cr(1) N(4) 2.091(2) yes
Cr(1) N(5) 2.092(2) yes
Cr(1) N(6) 2.092(2) yes
Cr(2) N(7) 2.091(2) yes
Cr(2) N(8) 2.085(2) yes
Cr(2) N(9) 2.103(2) yes
Cr(2) N(10) 2.099(2) yes
Cr(2) N(11) 2.093(2) yes
Cr(2) N(12) 2.076(2) yes
P(1) O(1) 1.6123(18) yes
P(1) O(3) 1.609(3) yes
P(1) O(4) 1.482(2) yes
P(1) O(5) 1.476(2) yes
P(2) O(1) 1.607(2) yes
P(2) O(2) 1.617(2) yes
P(2) O(6) 1.486(2) yes
P(2) O(7) 1.480(2) yes
P(3) O(2) 1.6041(18) yes
P(3) O(3) 1.596(2) yes
P(3) O(8) 1.479(2) yes
P(3) O(9) 1.477(2) yes
P(4) O(10) 1.614(2) yes
P(4) O(12) 1.6071(18) yes
P(4) O(13) 1.488(2) yes
P(4) O(14) 1.484(2) yes
P(5) O(10) 1.6072(18) yes
P(5) O(11) 1.604(2) yes
P(5) O(15) 1.482(2) yes
P(5) O(16) 1.483(2) yes
P(6) O(11) 1.612(2) yes
P(6) O(12) 1.6041(17) yes
P(6) O(17) 1.484(2) yes
P(6) O(18) 1.479(2) yes
O(19) O(34) 1.20(2) yes
O(22) O(35) 0.976(15) yes
N(1) C(1) 1.495(3) yes
N(2) C(3) 1.491(3) yes
N(3) C(4) 1.489(2) yes
N(4) C(6) 1.488(3) yes
N(5) C(7) 1.490(4) yes
N(6) C(9) 1.493(4) yes
N(7) C(10) 1.495(3) yes
N(8) C(12) 1.485(2) yes
N(9) C(13) 1.497(2) yes
N(10) C(15) 1.497(4) yes
N(11) C(16) 1.492(5) yes
N(12) C(18) 1.490(4) yes
C(1) C(2) 1.520(5) yes
C(2) C(3) 1.521(4) yes
C(4) C(5) 1.506(4) yes
C(5) C(6) 1.521(5) yes
C(7) C(8) 1.517(4) yes
C(8) C(9) 1.520(4) yes
C(10) C(11) 1.515(5) yes
C(11) C(12) 1.521(4) yes
C(13) C(14) 1.529(4) yes
C(14) C(15) 1.531(4) yes
C(16) C(17) 1.521(4) yes
C(17) C(18) 1.517(4) yes
O(20) H(63) 0.995 no
O(20) H(64) 0.923 no
O(21) H(65) 0.841 no
O(21) H(66) 0.941 no
O(22) H(67) 1.113 no
O(22) H(68) 1.000 no
O(23) H(69) 0.922 no
O(23) H(70) 0.959 no
O(24) H(71) 0.800 no
O(24) H(72) 0.807 no
O(25) H(73) 0.883 no
O(25) H(74) 0.904 no
O(26) H(75) 0.860 no
O(26) H(76) 0.867 no
O(27) H(77) 0.839 no
O(27) H(78) 0.892 no
O(28) H(79) 0.889 no
O(28) H(80) 0.838 no
O(29) H(81) 0.827 no
O(29) H(82) 0.950 no
O(30) H(83) 0.868 no
O(30) H(84) 0.933 no
O(31) H(85) 0.864 no
O(31) H(86) 0.858 no
O(32) H(87) 0.825 no
O(32) H(88) 0.844 no
O(33) H(89) 0.863 no
O(33) H(90) 0.872 no
O(35) H(67) 0.905 no
O(35) H(68) 1.030 no
N(1) H(1) 0.920 no
N(1) H(2) 0.920 no
N(2) H(9) 0.920 no
N(2) H(10) 0.920 no
N(3) H(11) 0.920 no
N(3) H(12) 0.920 no
N(4) H(19) 0.920 no
N(4) H(20) 0.920 no
N(5) H(21) 0.920 no
N(5) H(22) 0.920 no
N(6) H(29) 0.920 no
N(6) H(30) 0.920 no
N(7) H(31) 0.920 no
N(7) H(32) 0.920 no
N(8) H(39) 0.920 no
N(8) H(40) 0.920 no
N(9) H(41) 0.920 no
N(9) H(42) 0.920 no
N(10) H(49) 0.920 no
N(10) H(50) 0.920 no
N(11) H(51) 0.920 no
N(11) H(52) 0.920 no
N(12) H(59) 0.920 no
N(12) H(60) 0.920 no
C(1) H(3) 0.990 no
C(1) H(4) 0.990 no
C(2) H(5) 0.990 no
C(2) H(6) 0.990 no
C(3) H(7) 0.990 no
C(3) H(8) 0.990 no
C(4) H(13) 0.990 no
C(4) H(14) 0.990 no
C(5) H(15) 0.990 no
C(5) H(16) 0.990 no
C(6) H(17) 0.990 no
C(6) H(18) 0.990 no
C(7) H(23) 0.990 no
C(7) H(24) 0.990 no
C(8) H(25) 0.990 no
C(8) H(26) 0.990 no
C(9) H(27) 0.990 no
C(9) H(28) 0.990 no
C(10) H(33) 0.990 no
C(10) H(34) 0.990 no
C(11) H(35) 0.990 no
C(11) H(36) 0.990 no
C(12) H(37) 0.990 no
C(12) H(38) 0.990 no
C(13) H(43) 0.990 no
C(13) H(44) 0.990 no
C(14) H(45) 0.990 no
C(14) H(46) 0.990 no
C(15) H(47) 0.990 no
C(15) H(48) 0.990 no
C(16) H(53) 0.990 no
C(16) H(54) 0.990 no
C(17) H(55) 0.990 no
C(17) H(56) 0.990 no
C(18) H(57) 0.990 no
C(18) H(58) 0.990 no

loop_
_geom_contact_atom_site_label_1
_geom_contact_atom_site_label_2
_geom_contact_distance
_geom_contact_site_symmetry_2
P(1) O(20) 3.596(2) .
P(2) O(25) 3.485(3) 2_766
P(4) O(33) 3.5295(19) 2_665
O(1) O(20) 3.518(2) .
O(1) C(17) 3.514(4) .
O(2) N(2) 3.398(3) 1_655
O(2) C(3) 3.225(3) 1_655
O(3) O(31) 3.530(3) 1_545
O(3) C(11) 3.428(3) 2_655
O(4) O(19) 2.716(5) 1_655
O(4) O(33) 2.846(3) 1_545
O(4) O(34) 2.80(2) 1_655
O(5) O(20) 2.746(3) .
O(5) O(22) 2.781(5) .
O(5) O(35) 2.664(16) .
O(5) C(10) 3.574(3) 2_655
O(6) O(25) 2.849(4) 2_766
O(6) O(29) 3.117(3) 2_766
O(6) N(2) 3.067(3) 1_655
O(6) N(4) 3.527(2) 1_655
O(6) N(6) 2.899(3) 1_655
O(6) C(9) 3.391(4) 1_655
O(7) O(25) 3.599(4) 2_766
O(7) O(28) 2.680(2) .
O(7) N(5) 2.928(3) .
O(7) C(7) 3.526(4) .
O(8) O(29) 3.504(3) 1_545
O(8) O(31) 2.778(2) 1_545
O(8) N(2) 2.903(3) 2_656
O(8) N(3) 3.093(3) 2_656
O(8) C(3) 3.470(3) 1_655
O(8) C(3) 3.515(3) 2_656
O(8) C(4) 3.567(3) 2_656
O(8) C(5) 3.435(3) 2_656
O(9) N(1) 2.892(3) .
O(9) N(3) 2.824(3) .
O(9) N(3) 3.257(4) 2_656
O(9) C(4) 3.569(3) .
O(10) N(9) 3.488(2) 1_455
O(10) C(13) 3.262(3) 1_455
O(11) O(28) 3.415(2) 2_666
O(11) O(30) 3.396(3) 1_455
O(11) C(5) 3.500(3) 2_666
O(11) C(6) 3.351(2) 2_666
O(12) C(8) 3.566(4) .
O(13) O(21) 2.866(4) .
O(13) O(33) 2.851(2) 2_665
O(13) N(12) 2.998(2) .
O(13) C(18) 3.506(3) .
O(14) O(23) 2.802(3) 1_455
O(14) O(32) 3.158(3) 2_665
O(14) O(33) 3.578(3) 2_665
O(14) N(7) 3.340(2) 1_455
O(14) N(9) 3.071(3) 1_455
O(14) N(11) 2.882(3) 1_455
O(14) C(13) 3.561(3) 1_455
O(14) C(16) 3.558(4) 1_455
O(15) N(8) 2.800(3) .
O(15) N(10) 2.829(3) .
O(15) N(12) 3.355(3) .
O(15) C(12) 3.573(3) .
O(15) C(15) 3.122(3) .
O(16) O(30) 2.839(2) 1_455
O(16) N(8) 2.963(3) 2_665
O(16) N(9) 2.946(3) 2_665
O(16) C(13) 3.478(3) 1_455
O(16) C(14) 3.566(3) 2_665
O(16) C(15) 3.595(3) 2_665
O(17) O(26) 2.796(2) .
O(17) N(10) 3.392(3) .
O(17) N(12) 2.926(2) .
O(17) C(6) 3.439(3) 2_666
O(17) C(18) 3.458(3) .
O(18) O(24) 2.725(3) 2_666
O(18) O(28) 2.852(3) 2_666
O(19) O(4) 2.716(5) 1_455
O(19) O(20) 3.400(4) .
O(19) O(21) 2.814(5) .
O(19) O(23) 2.858(4) 2_655
O(19) N(1) 3.593(4) .
O(19) N(6) 3.013(3) .
O(19) C(1) 3.515(6) .
O(20) P(1) 3.596(2) .
O(20) O(1) 3.518(2) .
O(20) O(5) 2.746(3) .
O(20) O(19) 3.400(4) .
O(20) O(21) 2.797(3) .
O(20) O(35) 3.591(12) 2_655
O(20) N(1) 2.896(4) .
O(20) N(5) 3.027(2) .
O(20) C(8) 3.458(3) .
O(20) C(18) 3.545(4) .
O(21) O(13) 2.866(4) .
O(21) O(19) 2.814(5) .
O(21) O(20) 2.797(3) .
O(21) O(22) 2.853(3) 2_655
O(21) O(23) 3.326(5) 1_455
O(21) O(34) 2.83(2) .
O(21) O(35) 2.870(16) 2_655
O(21) C(18) 3.459(3) .
O(22) O(5) 2.781(5) .
O(22) O(21) 2.853(3) 2_655
O(22) O(23) 2.724(6) .
O(22) O(34) 3.32(2) 1_655
O(22) O(35) 3.587(16) 2_655
O(22) N(7) 3.235(5) .
O(22) C(10) 3.382(5) .
O(22) C(16) 3.527(3) .
O(23) O(14) 2.802(3) 1_655
O(23) O(19) 2.858(4) 2_655
O(23) O(21) 3.326(5) 1_655
O(23) O(22) 2.724(6) .
O(23) O(33) 3.477(6) 2_765
O(23) O(34) 2.52(2) 1_655
O(23) O(34) 2.597(16) 2_655
O(23) N(7) 3.389(5) .
O(24) O(18) 2.725(3) 2_666
O(24) O(25) 2.765(3) .
O(24) O(25) 2.794(3) 2_766
O(24) O(26) 2.686(3) .
O(25) P(2) 3.485(3) 2_766
O(25) O(6) 2.849(4) 2_766
O(25) O(7) 3.599(4) 2_766
O(25) O(24) 2.765(3) .
O(25) O(24) 2.794(3) 2_766
O(25) C(9) 3.459(4) 2_666
O(25) C(16) 3.551(3) 2_766
O(26) O(17) 2.796(2) .
O(26) O(24) 2.686(3) .
O(26) O(27) 2.792(3) .
O(26) N(4) 2.943(3) 2_666
O(26) C(6) 3.073(4) 2_666
O(27) O(26) 2.792(3) .
O(27) O(28) 2.826(3) 2_766
O(27) O(29) 3.463(4) .
O(27) N(10) 2.919(3) .
O(27) N(11) 2.930(2) .
O(27) C(13) 3.569(4) .
O(28) O(7) 2.680(2) .
O(28) O(11) 3.415(2) 2_666
O(28) O(18) 2.852(3) 2_666
O(28) O(27) 2.826(3) 2_766
O(28) O(29) 3.240(3) 2_766
O(28) O(30) 2.927(4) 2_766
O(29) O(6) 3.117(3) 2_766
O(29) O(8) 3.504(3) 1_565
O(29) O(27) 3.463(4) .
O(29) O(28) 3.240(3) 2_766
O(29) O(31) 2.696(4) .
O(29) N(2) 3.169(3) 2_666
O(29) N(4) 2.938(4) 2_666
O(29) C(6) 3.583(4) 2_666
O(30) O(11) 3.396(3) 1_655
O(30) O(16) 2.839(2) 1_655
O(30) O(28) 2.927(4) 2_766
O(30) O(32) 2.808(3) .
O(30) C(4) 3.334(3) 2_766
O(30) C(5) 3.593(3) 2_766
O(30) C(14) 3.496(3) .
O(31) O(3) 3.530(3) 1_565
O(31) O(8) 2.778(2) 1_565
O(31) O(29) 2.696(4) .
O(31) O(33) 2.793(4) .
O(31) C(12) 3.508(3) 2_665
O(31) C(14) 3.496(3) .
O(31) C(15) 3.505(3) .
O(32) O(14) 3.158(3) 2_665
O(32) O(30) 2.808(3) .
O(32) O(33) 2.854(3) .
O(32) N(7) 2.960(3) 2_765
O(32) N(9) 3.007(2) 2_765
O(32) C(1) 3.389(2) 1_665
O(32) C(10) 3.562(4) 2_765
O(33) P(4) 3.5295(19) 2_665
O(33) O(4) 2.846(3) 1_565
O(33) O(13) 2.851(2) 2_665
O(33) O(14) 3.578(3) 2_665
O(33) O(23) 3.477(6) 2_765
O(33) O(31) 2.793(4) .
O(33) O(32) 2.854(3) .
O(34) O(4) 2.80(2) 1_455
O(34) O(21) 2.83(2) .
O(34) O(22) 3.32(2) 1_455
O(34) O(23) 2.52(2) 1_455
O(34) O(23) 2.597(16) 2_655
O(34) O(34) 3.49(3) 2_555
O(35) O(5) 2.664(16) .
O(35) O(20) 3.591(12) 2_655
O(35) O(21) 2.870(16) 2_655
O(35) O(22) 3.587(16) 2_655
O(35) O(35) 2.62(2) 2_655
O(35) N(7) 3.58(2) .
O(35) C(10) 3.35(2) .
O(35) C(18) 3.583(16) .
N(1) O(9) 2.892(3) .
N(1) O(19) 3.593(4) .
N(1) O(20) 2.896(4) .
N(2) O(2) 3.398(3) 1_455
N(2) O(6) 3.067(3) 1_455
N(2) O(8) 2.903(3) 2_656
N(2) O(29) 3.169(3) 2_666
N(3) O(8) 3.093(3) 2_656
N(3) O(9) 2.824(3) .
N(3) O(9) 3.257(4) 2_656
N(4) O(6) 3.527(2) 1_455
N(4) O(26) 2.943(3) 2_666
N(4) O(29) 2.938(4) 2_666
N(5) O(7) 2.928(3) .
N(5) O(20) 3.027(2) .
N(6) O(6) 2.899(3) 1_455
N(6) O(19) 3.013(3) .
N(7) O(14) 3.340(2) 1_655
N(7) O(22) 3.235(5) .
N(7) O(23) 3.389(5) .
N(7) O(32) 2.960(3) 2_765
N(7) O(35) 3.58(2) .
N(8) O(15) 2.800(3) .
N(8) O(16) 2.963(3) 2_665
N(9) O(10) 3.488(2) 1_655
N(9) O(14) 3.071(3) 1_655
N(9) O(16) 2.946(3) 2_665
N(9) O(32) 3.007(2) 2_765
N(10) O(15) 2.829(3) .
N(10) O(17) 3.392(3) .
N(10) O(27) 2.919(3) .
N(11) O(14) 2.882(3) 1_655
N(11) O(27) 2.930(2) .
N(12) O(13) 2.998(2) .
N(12) O(15) 3.355(3) .
N(12) O(17) 2.926(2) .
C(1) O(19) 3.515(6) .
C(1) O(32) 3.389(2) 1_445
C(3) O(2) 3.225(3) 1_455
C(3) O(8) 3.470(3) 1_455
C(3) O(8) 3.515(3) 2_656
C(4) O(8) 3.567(3) 2_656
C(4) O(9) 3.569(3) .
C(4) O(30) 3.334(3) 2_766
C(5) O(8) 3.435(3) 2_656
C(5) O(11) 3.500(3) 2_666
C(5) O(30) 3.593(3) 2_766
C(6) O(11) 3.351(2) 2_666
C(6) O(17) 3.439(3) 2_666
C(6) O(26) 3.073(4) 2_666
C(6) O(29) 3.583(4) 2_666
C(7) O(7) 3.526(4) .
C(8) O(12) 3.566(4) .
C(8) O(20) 3.458(3) .
C(9) O(6) 3.391(4) 1_455
C(9) O(25) 3.459(4) 2_666
C(10) O(5) 3.574(3) 2_655
C(10) O(22) 3.382(5) .
C(10) O(32) 3.562(4) 2_765
C(10) O(35) 3.35(2) .
C(11) O(3) 3.428(3) 2_655
C(12) O(15) 3.573(3) .
C(12) O(31) 3.508(3) 2_665
C(13) O(10) 3.262(3) 1_655
C(13) O(14) 3.561(3) 1_655
C(13) O(16) 3.478(3) 1_655
C(13) O(27) 3.569(4) .
C(14) O(16) 3.566(3) 2_665
C(14) O(30) 3.496(3) .
C(14) O(31) 3.496(3) .
C(15) O(15) 3.122(3) .
C(15) O(16) 3.595(3) 2_665
C(15) O(31) 3.505(3) .
C(16) O(14) 3.558(4) 1_655
C(16) O(22) 3.527(3) .
C(16) O(25) 3.551(3) 2_766
C(17) O(1) 3.514(4) .
C(18) O(13) 3.506(3) .
C(18) O(17) 3.458(3) .
C(18) O(20) 3.545(4) .
C(18) O(21) 3.459(3) .
C(18) O(35) 3.583(16) .
P(1) H(7) 3.521 1_655
P(1) H(55) 3.434 .
P(1) H(63) 2.773 .
P(1) H(67) 3.001 .
P(1) H(89) 2.932 1_545
P(2) H(10) 3.037 1_655
P(2) H(21) 3.263 .
P(2) H(30) 3.262 1_655
P(2) H(73) 2.722 2_766
P(2) H(79) 2.858 .
P(3) H(2) 3.216 .
P(3) H(5) 3.329 2_656
P(3) H(7) 3.475 1_655
P(3) H(8) 3.409 1_655
P(3) H(9) 3.205 2_656
P(3) H(11) 2.784 2_656
P(3) H(12) 3.309 .
P(3) H(35) 3.304 2_655
P(3) H(85) 2.930 1_545
P(4) H(41) 3.155 1_455
P(4) H(51) 3.148 1_455
P(4) H(60) 3.351 .
P(4) H(65) 2.978 .
P(4) H(70) 2.792 1_455
P(4) H(88) 3.435 2_665
P(4) H(90) 2.848 2_665
P(5) H(15) 3.401 2_666
P(5) H(39) 3.279 .
P(5) H(40) 2.966 2_665
P(5) H(42) 3.366 2_665
P(5) H(43) 3.006 1_455
P(5) H(45) 3.412 2_665
P(5) H(48) 3.113 2_665
P(5) H(49) 3.276 .
P(5) H(83) 2.968 1_455
P(6) H(17) 3.320 2_666
P(6) H(18) 3.011 2_666
P(6) H(26) 2.894 .
P(6) H(49) 3.582 .
P(6) H(59) 3.102 .
P(6) H(72) 3.313 2_666
P(6) H(75) 3.063 .
P(6) H(80) 2.978 2_666
O(1) H(21) 3.417 .
O(1) H(22) 3.186 .
O(1) H(30) 3.591 1_655
O(1) H(53) 3.530 .
O(1) H(55) 2.592 .
O(1) H(63) 3.032 .
O(1) H(73) 3.260 2_766
O(2) H(5) 3.269 2_656
O(2) H(7) 2.895 1_655
O(2) H(8) 2.935 1_655
O(2) H(8) 3.492 2_656
O(2) H(10) 2.738 1_655
O(3) H(2) 3.435 .
O(3) H(7) 3.455 1_655
O(3) H(35) 2.496 2_655
O(3) H(63) 3.200 .
O(3) H(85) 2.895 1_545
O(3) H(86) 3.410 1_545
O(3) H(89) 3.236 1_545
O(4) H(4) 3.465 1_655
O(4) H(7) 2.623 1_655
O(4) H(29) 3.372 1_655
O(4) H(30) 3.074 1_655
O(4) H(67) 3.428 .
O(4) H(89) 2.006 1_545
O(4) H(90) 3.217 1_545
O(5) H(33) 3.016 2_655
O(5) H(34) 3.319 2_655
O(5) H(35) 3.566 2_655
O(5) H(54) 3.565 .
O(5) H(55) 3.125 .
O(5) H(57) 3.369 .
O(5) H(63) 1.769 .
O(5) H(64) 3.238 .
O(5) H(67) 1.818 .
O(5) H(68) 2.830 .
O(5) H(89) 3.512 1_545
O(6) H(7) 3.400 1_655
O(6) H(10) 2.200 1_655
O(6) H(19) 3.300 1_655
O(6) H(20) 3.085 1_655
O(6) H(27) 3.080 1_655
O(6) H(28) 3.522 1_655
O(6) H(29) 3.531 1_655
O(6) H(30) 2.062 1_655
O(6) H(73) 1.969 2_766
O(6) H(74) 3.269 2_766
O(6) H(79) 3.228 .
O(6) H(82) 3.441 2_766
O(7) H(13) 2.778 .
O(7) H(21) 2.119 .
O(7) H(22) 3.043 .
O(7) H(23) 3.173 .
O(7) H(73) 3.041 2_766
O(7) H(74) 3.383 2_766
O(7) H(79) 1.793 .
O(7) H(80) 2.925 .
O(8) H(5) 3.233 2_656
O(8) H(7) 3.287 1_655
O(8) H(8) 2.739 1_655
O(8) H(8) 3.321 2_656
O(8) H(9) 1.995 2_656
O(8) H(10) 3.381 2_656
O(8) H(11) 2.249 2_656
O(8) H(14) 3.576 2_656
O(8) H(16) 2.596 2_656
O(8) H(20) 3.586 2_656
O(8) H(35) 3.558 2_655
O(8) H(81) 3.287 1_545
O(8) H(85) 1.929 1_545
O(8) H(86) 3.203 1_545
O(9) H(1) 3.302 .
O(9) H(2) 1.985 .
O(9) H(3) 3.548 .
O(9) H(5) 3.212 2_656
O(9) H(11) 3.289 .
O(9) H(11) 2.528 2_656
O(9) H(12) 1.915 .
O(9) H(12) 3.272 2_656
O(9) H(13) 3.451 .
O(9) H(14) 3.138 2_656
O(9) H(21) 3.254 .
O(9) H(22) 3.387 .
O(9) H(35) 3.482 2_655
O(10) H(41) 2.854 1_455
O(10) H(43) 2.601 1_455
O(10) H(44) 3.317 1_455
O(10) H(45) 2.869 2_665
O(10) H(48) 3.525 2_665
O(10) H(88) 3.494 2_665
O(10) H(90) 3.523 2_665
O(11) H(15) 2.815 2_666
O(11) H(17) 3.102 2_666
O(11) H(18) 2.980 2_666
O(11) H(43) 3.348 1_455
O(11) H(49) 3.389 .
O(11) H(80) 2.860 2_666
O(11) H(83) 2.862 1_455
O(11) H(84) 3.176 1_455
O(12) H(25) 3.411 .
O(12) H(26) 2.942 .
O(12) H(28) 3.362 .
O(12) H(51) 3.315 1_455
O(12) H(59) 3.307 .
O(12) H(65) 3.403 .
O(13) H(38) 2.805 .
O(13) H(58) 3.112 .
O(13) H(59) 3.047 .
O(13) H(60) 2.243 .
O(13) H(65) 2.029 .
O(13) H(66) 3.191 .
O(13) H(70) 2.936 1_455
O(13) H(89) 3.285 2_665
O(13) H(90) 2.034 2_665
O(14) H(31) 2.858 1_455
O(14) H(32) 3.137 1_455
O(14) H(41) 2.298 1_455
O(14) H(43) 3.588 1_455
O(14) H(44) 3.314 1_455
O(14) H(51) 1.996 1_455
O(14) H(52) 3.425 1_455
O(14) H(54) 3.327 1_455
O(14) H(65) 3.462 .
O(14) H(69) 2.964 1_455
O(14) H(70) 1.882 1_455
O(14) H(88) 2.894 2_665
O(14) H(90) 3.053 2_665
O(15) H(38) 3.421 .
O(15) H(39) 1.907 .
O(15) H(39) 3.433 2_665
O(15) H(40) 3.303 .
O(15) H(40) 3.086 2_665
O(15) H(47) 3.167 .
O(15) H(48) 2.802 .
O(15) H(48) 2.912 2_665
O(15) H(49) 2.136 .
O(15) H(50) 3.593 .
O(15) H(59) 2.931 .
O(15) H(60) 3.143 .
O(16) H(15) 3.257 2_666
O(16) H(36) 3.374 2_665
O(16) H(39) 3.340 2_665
O(16) H(40) 2.045 2_665
O(16) H(41) 3.428 2_665
O(16) H(42) 2.035 2_665
O(16) H(43) 2.505 1_455
O(16) H(45) 3.103 2_665
O(16) H(48) 2.847 2_665
O(16) H(83) 1.971 1_455
O(16) H(84) 3.235 1_455
O(16) H(87) 3.545 1_455
O(17) H(17) 2.841 2_666
O(17) H(18) 3.097 2_666
O(17) H(26) 2.868 .
O(17) H(49) 2.650 .
O(17) H(50) 3.390 .
O(17) H(56) 2.971 .
O(17) H(58) 3.286 .
O(17) H(59) 2.028 .
O(17) H(60) 3.308 .
O(17) H(75) 1.942 .
O(17) H(76) 3.217 .
O(18) H(18) 2.800 2_666
O(18) H(24) 3.292 2_666
O(18) H(26) 2.821 .
O(18) H(71) 3.125 2_666
O(18) H(72) 1.935 2_666
O(18) H(75) 3.423 .
O(18) H(79) 3.058 2_666
O(18) H(80) 2.015 2_666
O(19) H(1) 3.025 .
O(19) H(4) 2.684 .
O(19) H(28) 3.550 .
O(19) H(29) 2.156 .
O(19) H(30) 3.143 .
O(19) H(64) 2.943 .
O(19) H(65) 3.476 .
O(19) H(66) 2.088 .
O(19) H(69) 3.276 1_455
O(19) H(69) 3.530 2_655
O(19) H(70) 3.530 2_655
O(19) H(89) 3.025 1_445
O(20) H(1) 2.030 .
O(20) H(2) 3.069 .
O(20) H(21) 3.600 .
O(20) H(22) 2.151 .
O(20) H(25) 2.653 .
O(20) H(29) 3.078 .
O(20) H(34) 2.971 2_655
O(20) H(55) 3.197 .
O(20) H(57) 3.506 .
O(20) H(58) 2.897 .
O(20) H(65) 3.363 .
O(20) H(66) 3.068 .
O(20) H(68) 3.468 2_655
O(21) H(25) 3.154 .
O(21) H(57) 3.390 .
O(21) H(58) 2.694 .
O(21) H(63) 3.247 .
O(21) H(64) 1.875 .
O(21) H(67) 3.094 2_655
O(21) H(68) 2.000 2_655
O(21) H(70) 3.150 1_455
O(21) H(90) 3.521 2_665
O(22) H(32) 2.431 .
O(22) H(33) 3.168 .
O(22) H(34) 3.161 .
O(22) H(54) 2.596 .
O(22) H(57) 2.737 .
O(22) H(64) 3.406 2_655
O(22) H(65) 3.369 2_655
O(22) H(66) 3.384 2_655
O(22) H(69) 2.107 .
O(22) H(70) 3.388 .
O(23) H(31) 3.125 .
O(23) H(32) 2.783 .
O(23) H(54) 3.217 .
O(23) H(65) 3.258 1_655
O(23) H(66) 2.818 1_655
O(23) H(66) 3.409 2_655
O(23) H(68) 3.140 .
O(23) H(88) 3.473 2_765
O(23) H(89) 3.428 2_765
O(23) H(90) 3.122 2_765
O(24) H(23) 3.274 .
O(24) H(26) 3.490 2_666
O(24) H(27) 2.967 2_666
O(24) H(73) 3.329 .
O(24) H(73) 3.286 2_766
O(24) H(74) 3.091 .
O(24) H(74) 1.906 2_766
O(24) H(75) 3.249 .
O(24) H(76) 1.887 .
O(24) H(77) 3.440 .
O(24) H(78) 3.490 2_766
O(24) H(79) 3.492 .
O(24) H(80) 3.170 .
O(25) H(27) 2.862 2_666
O(25) H(28) 3.170 2_666
O(25) H(53) 2.678 2_766
O(25) H(56) 3.559 2_766
O(25) H(71) 1.997 .
O(25) H(71) 2.746 2_766
O(25) H(72) 3.196 .
O(25) H(72) 3.305 2_766
O(25) H(74) 3.163 2_766
O(25) H(76) 3.511 .
O(25) H(77) 3.391 .
O(25) H(78) 3.471 .
O(26) H(17) 2.740 2_666
O(26) H(18) 3.009 2_666
O(26) H(19) 2.187 2_666
O(26) H(20) 3.286 2_666
O(26) H(24) 2.861 2_666
O(26) H(27) 2.710 2_666
O(26) H(50) 3.468 .
O(26) H(56) 3.150 .
O(26) H(71) 2.952 .
O(26) H(72) 3.256 .
O(26) H(77) 1.987 .
O(26) H(78) 3.349 .
O(27) H(17) 3.599 2_666
O(27) H(44) 2.740 .
O(27) H(46) 3.405 .
O(27) H(49) 3.347 .
O(27) H(50) 2.004 .
O(27) H(51) 3.337 .
O(27) H(52) 2.013 .
O(27) H(56) 3.338 .
O(27) H(71) 3.554 2_766
O(27) H(74) 3.526 .
O(27) H(75) 3.051 .
O(27) H(76) 3.140 .
O(27) H(79) 3.318 2_766
O(27) H(80) 3.112 2_766
O(27) H(82) 2.747 .
O(28) H(13) 3.148 .
O(28) H(44) 3.116 2_766
O(28) H(46) 3.293 2_766
O(28) H(72) 3.110 .
O(28) H(77) 3.354 2_766
O(28) H(78) 1.978 2_766
O(28) H(81) 3.554 2_766
O(28) H(82) 2.517 2_766
O(28) H(83) 3.267 2_766
O(28) H(84) 2.001 2_766
O(29) H(6) 3.239 1_665
O(29) H(8) 3.567 1_665
O(29) H(9) 2.865 2_666
O(29) H(10) 2.623 2_666
O(29) H(16) 3.290 2_666
O(29) H(17) 3.405 2_666
O(29) H(19) 3.283 2_666
O(29) H(20) 2.026 2_666
O(29) H(46) 2.960 .
O(29) H(47) 3.453 .
O(29) H(77) 3.508 .
O(29) H(78) 3.125 .
O(29) H(79) 3.305 2_766
O(29) H(84) 3.469 .
O(29) H(85) 2.795 .
O(29) H(86) 3.371 .
O(30) H(3) 3.142 1_665
O(30) H(6) 2.896 1_665
O(30) H(13) 3.074 2_766
O(30) H(14) 2.921 2_766
O(30) H(15) 2.923 2_766
O(30) H(36) 3.027 2_765
O(30) H(43) 3.191 .
O(30) H(45) 3.523 .
O(30) H(46) 2.850 .
O(30) H(79) 3.353 2_766
O(30) H(80) 3.256 2_766
O(30) H(82) 3.476 .
O(30) H(87) 2.028 .
O(30) H(88) 3.398 .
O(31) H(6) 3.231 1_665
O(31) H(7) 3.559 1_665
O(31) H(8) 3.535 1_665
O(31) H(16) 2.870 2_666
O(31) H(37) 2.789 2_665
O(31) H(38) 3.404 2_665
O(31) H(45) 3.489 .
O(31) H(46) 2.957 .
O(31) H(47) 2.732 .
O(31) H(81) 1.921 .
O(31) H(82) 2.982 .
O(31) H(88) 3.476 .
O(31) H(89) 3.172 .
O(31) H(90) 3.437 .
O(32) H(3) 2.913 1_665
O(32) H(4) 3.028 1_665
O(32) H(6) 3.438 1_665
O(32) H(31) 2.059 2_765
O(32) H(32) 3.466 2_765
O(32) H(34) 3.507 2_765
O(32) H(36) 2.898 2_765
O(32) H(41) 2.350 2_765
O(32) H(42) 2.896 2_765
O(32) H(45) 3.148 .
O(32) H(46) 3.587 .
O(32) H(70) 3.418 2_765
O(32) H(83) 2.868 .
O(32) H(84) 3.584 .
O(32) H(86) 3.353 .
O(32) H(89) 3.471 .
O(32) H(90) 3.187 .
O(33) H(4) 3.202 1_665
O(33) H(7) 3.543 1_665
O(33) H(38) 3.173 2_665
O(33) H(70) 3.103 2_765
O(33) H(85) 3.156 .
O(33) H(86) 1.946 .
O(33) H(87) 3.204 .
O(33) H(88) 2.025 .
O(34) H(29) 3.067 .
O(34) H(65) 3.326 .
O(34) H(66) 2.003 .
O(34) H(68) 3.440 1_455
O(34) H(69) 2.136 1_455
O(34) H(69) 3.219 2_655
O(34) H(70) 2.985 1_455
O(34) H(70) 3.301 2_655
O(34) H(89) 3.135 1_445
O(35) H(32) 2.913 .
O(35) H(33) 2.905 .
O(35) H(34) 3.145 .
O(35) H(54) 3.268 .
O(35) H(57) 2.614 .
O(35) H(57) 3.556 2_655
O(35) H(63) 3.459 .
O(35) H(63) 3.216 2_655
O(35) H(64) 3.126 2_655
O(35) H(65) 3.310 2_655
O(35) H(66) 3.592 2_655
O(35) H(67) 2.937 2_655
O(35) H(68) 3.339 2_655
O(35) H(69) 3.069 .
N(1) H(34) 3.543 2_655
N(1) H(63) 3.439 .
N(1) H(64) 3.475 .
N(2) H(8) 3.463 2_556
N(4) H(75) 3.280 2_666
N(4) H(77) 3.557 2_666
N(4) H(81) 3.376 2_666
N(4) H(82) 3.431 2_666
N(6) H(73) 3.578 2_666
N(7) H(69) 3.294 .
N(7) H(70) 3.295 .
N(7) H(87) 3.491 2_765
N(7) H(88) 3.398 2_765
N(9) H(87) 3.411 2_765
N(9) H(88) 3.502 2_765
N(10) H(17) 3.202 2_666
N(10) H(77) 3.239 .
N(10) H(78) 3.558 .
N(11) H(77) 3.427 .
N(11) H(78) 3.510 .
N(12) H(65) 3.555 .
C(1) H(14) 3.421 2_656
C(1) H(34) 3.374 2_655
C(1) H(36) 3.543 2_655
C(1) H(87) 3.103 1_445
C(1) H(88) 3.472 1_445
C(2) H(14) 3.354 2_656
C(2) H(87) 3.447 1_445
C(3) H(8) 3.384 2_556
C(4) H(5) 3.518 2_656
C(4) H(84) 3.384 2_766
C(5) H(37) 3.434 1_556
C(5) H(83) 3.579 2_766
C(5) H(85) 3.432 2_666
C(6) H(75) 2.999 2_666
C(8) H(58) 3.400 .
C(8) H(64) 3.400 .
C(9) H(71) 3.461 2_666
C(9) H(73) 3.184 2_666
C(9) H(76) 3.593 2_666
C(10) H(3) 3.393 2_655
C(10) H(63) 3.385 2_655
C(11) H(3) 3.113 2_655
C(11) H(15) 3.584 1_554
C(12) H(47) 3.536 2_665
C(12) H(86) 3.529 2_665
C(13) H(83) 3.357 .
C(13) H(84) 3.400 .
C(14) H(81) 3.315 .
C(14) H(82) 3.135 .
C(14) H(83) 3.477 .
C(14) H(84) 3.325 .
C(14) H(87) 3.546 .
C(15) H(17) 3.585 2_666
C(15) H(37) 3.398 2_665
C(15) H(81) 3.503 .
C(15) H(82) 3.481 .
C(16) H(69) 3.353 .
C(17) H(23) 3.462 .
C(18) H(25) 3.464 .
C(18) H(63) 3.477 .
C(18) H(64) 3.247 .
C(18) H(65) 3.153 .
H(1) O(9) 3.302 .
H(1) O(19) 3.025 .
H(1) O(20) 2.030 .
H(1) H(34) 3.038 2_655
H(1) H(63) 2.657 .
H(1) H(64) 2.560 .
H(2) P(3) 3.216 .
H(2) O(3) 3.435 .
H(2) O(9) 1.985 .
H(2) O(20) 3.069 .
H(2) H(14) 3.349 2_656
H(2) H(34) 3.554 2_655
H(2) H(35) 3.453 2_655
H(2) H(63) 3.385 .
H(3) O(9) 3.548 .
H(3) O(30) 3.142 1_445
H(3) O(32) 2.913 1_445
H(3) C(10) 3.393 2_655
H(3) C(11) 3.113 2_655
H(3) H(14) 2.816 2_656
H(3) H(31) 3.519 2_655
H(3) H(34) 2.852 2_655
H(3) H(35) 3.002 2_655
H(3) H(36) 2.576 2_655
H(3) H(87) 2.569 1_445
H(3) H(88) 3.228 1_445
H(4) O(4) 3.465 1_455
H(4) O(19) 2.684 .
H(4) O(32) 3.028 1_445
H(4) O(33) 3.202 1_445
H(4) H(34) 3.269 2_655
H(4) H(87) 2.953 1_445
H(4) H(88) 2.908 1_445
H(4) H(89) 3.058 1_445
H(5) P(3) 3.329 2_656
H(5) O(2) 3.269 2_656
H(5) O(8) 3.233 2_656
H(5) O(9) 3.212 2_656
H(5) C(4) 3.518 2_656
H(5) H(12) 3.377 2_656
H(5) H(13) 3.508 2_656
H(5) H(14) 2.809 2_656
H(6) O(29) 3.239 1_445
H(6) O(30) 2.896 1_445
H(6) O(31) 3.231 1_445
H(6) O(32) 3.438 1_445
H(6) H(14) 3.364 2_656
H(6) H(81) 2.979 1_445
H(6) H(82) 3.446 1_445
H(6) H(84) 3.092 1_445
H(6) H(85) 3.424 1_445
H(6) H(86) 3.091 1_445
H(6) H(87) 2.835 1_445
H(6) H(88) 3.466 1_445
H(7) P(1) 3.521 1_455
H(7) P(3) 3.475 1_455
H(7) O(2) 2.895 1_455
H(7) O(3) 3.455 1_455
H(7) O(4) 2.623 1_455
H(7) O(6) 3.400 1_455
H(7) O(8) 3.287 1_455
H(7) O(31) 3.559 1_445
H(7) O(33) 3.543 1_445
H(7) H(85) 3.280 1_445
H(7) H(86) 3.253 1_445
H(7) H(89) 3.147 1_445
H(8) P(3) 3.409 1_455
H(8) O(2) 2.935 1_455
H(8) O(2) 3.492 2_656
H(8) O(8) 2.739 1_455
H(8) O(8) 3.321 2_656
H(8) O(29) 3.567 1_445
H(8) O(31) 3.535 1_445
H(8) N(2) 3.463 2_556
H(8) C(3) 3.384 2_556
H(8) H(8) 2.563 2_556
H(8) H(9) 2.942 2_556
H(8) H(10) 3.465 2_556
H(8) H(81) 3.484 1_445
H(8) H(85) 3.144 1_445
H(9) P(3) 3.205 2_656
H(9) O(8) 1.995 2_656
H(9) O(29) 2.865 2_666
H(9) H(8) 2.942 2_556
H(9) H(81) 3.154 2_666
H(9) H(85) 3.165 2_666
H(10) P(2) 3.037 1_455
H(10) O(2) 2.738 1_455
H(10) O(6) 2.200 1_455
H(10) O(8) 3.381 2_656
H(10) O(29) 2.623 2_666
H(10) H(8) 3.465 2_556
H(10) H(81) 3.243 2_666
H(10) H(82) 3.450 2_666
H(11) P(3) 2.784 2_656
H(11) O(8) 2.249 2_656
H(11) O(9) 3.289 .
H(11) O(9) 2.528 2_656
H(11) H(12) 3.299 2_656
H(12) P(3) 3.309 .
H(12) O(9) 1.915 .
H(12) O(9) 3.272 2_656
H(12) H(5) 3.377 2_656
H(12) H(11) 3.299 2_656
H(12) H(12) 3.197 2_656
H(13) O(7) 2.778 .
H(13) O(9) 3.451 .
H(13) O(28) 3.148 .
H(13) O(30) 3.074 2_766
H(13) H(5) 3.508 2_656
H(13) H(79) 2.775 .
H(13) H(80) 3.181 .
H(13) H(83) 3.502 2_766
H(13) H(84) 2.859 2_766
H(14) O(8) 3.576 2_656
H(14) O(9) 3.138 2_656
H(14) O(30) 2.921 2_766
H(14) C(1) 3.421 2_656
H(14) C(2) 3.354 2_656
H(14) H(2) 3.349 2_656
H(14) H(3) 2.816 2_656
H(14) H(5) 2.809 2_656
H(14) H(6) 3.364 2_656
H(14) H(35) 3.396 1_556
H(14) H(36) 3.260 1_556
H(14) H(83) 3.357 2_766
H(14) H(84) 3.182 2_766
H(15) P(5) 3.401 2_666
H(15) O(11) 2.815 2_666
H(15) O(16) 3.257 2_666
H(15) O(30) 2.923 2_766
H(15) C(11) 3.584 1_556
H(15) H(35) 3.523 1_556
H(15) H(36) 3.086 1_556
H(15) H(37) 2.933 1_556
H(15) H(40) 3.577 1_556
H(15) H(47) 3.482 2_666
H(15) H(83) 2.740 2_766
H(15) H(84) 3.177 2_766
H(16) O(8) 2.596 2_656
H(16) O(29) 3.290 2_666
H(16) O(31) 2.870 2_666
H(16) H(35) 3.305 1_556
H(16) H(37) 2.988 1_556
H(16) H(47) 3.317 2_666
H(16) H(81) 3.069 2_666
H(16) H(85) 2.448 2_666
H(17) P(6) 3.320 2_666
H(17) O(11) 3.102 2_666
H(17) O(17) 2.841 2_666
H(17) O(26) 2.740 2_666
H(17) O(27) 3.599 2_666
H(17) O(29) 3.405 2_666
H(17) N(10) 3.202 2_666
H(17) C(15) 3.585 2_666
H(17) H(47) 2.986 2_666
H(17) H(49) 2.717 2_666
H(17) H(50) 2.968 2_666
H(17) H(75) 2.539 2_666
H(17) H(76) 3.599 2_666
H(17) H(77) 3.206 2_666
H(17) H(81) 3.464 2_666
H(17) H(82) 3.500 2_666
H(18) P(6) 3.011 2_666
H(18) O(11) 2.980 2_666
H(18) O(17) 3.097 2_666
H(18) O(18) 2.800 2_666
H(18) O(26) 3.009 2_666
H(18) H(75) 2.816 2_666
H(18) H(80) 3.310 .
H(19) O(6) 3.300 1_455
H(19) O(26) 2.187 2_666
H(19) O(29) 3.283 2_666
H(19) H(73) 3.562 2_666
H(19) H(75) 2.677 2_666
H(19) H(76) 2.817 2_666
H(19) H(77) 3.022 2_666
H(19) H(82) 3.598 2_666
H(20) O(6) 3.085 1_455
H(20) O(8) 3.586 2_656
H(20) O(26) 3.286 2_666
H(20) O(29) 2.026 2_666
H(20) H(77) 3.352 2_666
H(20) H(81) 2.503 2_666
H(20) H(82) 2.591 2_666
H(20) H(85) 3.584 2_666
H(21) P(2) 3.263 .
H(21) O(1) 3.417 .
H(21) O(7) 2.119 .
H(21) O(9) 3.254 .
H(21) O(20) 3.600 .
H(21) H(79) 3.190 .
H(22) O(1) 3.186 .
H(22) O(7) 3.043 .
H(22) O(9) 3.387 .
H(22) O(20) 2.151 .
H(22) H(55) 3.322 .
H(22) H(63) 2.731 .
H(22) H(64) 2.814 .
H(23) O(7) 3.173 .
H(23) O(24) 3.274 .
H(23) C(17) 3.462 .
H(23) H(55) 3.000 .
H(23) H(56) 3.041 .
H(23) H(72) 3.285 .
H(23) H(75) 3.496 .
H(23) H(76) 3.132 .
H(24) O(18) 3.292 2_666
H(24) O(26) 2.861 2_666
H(24) H(75) 3.037 2_666
H(24) H(76) 3.106 2_666
H(25) O(12) 3.411 .
H(25) O(20) 2.653 .
H(25) O(21) 3.154 .
H(25) C(18) 3.464 .
H(25) H(55) 3.464 .
H(25) H(58) 2.564 .
H(25) H(63) 3.483 .
H(25) H(64) 2.475 .
H(25) H(65) 3.214 .
H(25) H(66) 3.055 .
H(26) P(6) 2.894 .
H(26) O(12) 2.942 .
H(26) O(17) 2.868 .
H(26) O(18) 2.821 .
H(26) O(24) 3.490 2_666
H(26) H(58) 3.455 .
H(26) H(72) 3.140 2_666
H(26) H(75) 3.437 .
H(26) H(76) 3.567 2_666
H(27) O(6) 3.080 1_455
H(27) O(24) 2.967 2_666
H(27) O(25) 2.862 2_666
H(27) O(26) 2.710 2_666
H(27) H(71) 2.774 2_666
H(27) H(72) 3.141 2_666
H(27) H(73) 2.610 2_666
H(27) H(75) 3.474 2_666
H(27) H(76) 2.703 2_666
H(28) O(6) 3.522 1_455
H(28) O(12) 3.362 .
H(28) O(19) 3.550 .
H(28) O(25) 3.170 2_666
H(28) H(53) 2.979 1_455
H(28) H(66) 3.415 .
H(28) H(71) 3.291 2_666
H(28) H(72) 3.494 2_666
H(28) H(73) 3.032 2_666
H(29) O(4) 3.372 1_455
H(29) O(6) 3.531 1_455
H(29) O(19) 2.156 .
H(29) O(20) 3.078 .
H(29) O(34) 3.067 .
H(29) H(64) 2.994 .
H(29) H(66) 3.047 .
H(30) P(2) 3.262 1_455
H(30) O(1) 3.591 1_455
H(30) O(4) 3.074 1_455
H(30) O(6) 2.062 1_455
H(30) O(19) 3.143 .
H(30) H(73) 3.015 2_666
H(31) O(14) 2.858 1_655
H(31) O(23) 3.125 .
H(31) O(32) 2.059 2_765
H(31) H(3) 3.519 2_655
H(31) H(69) 3.267 .
H(31) H(70) 2.890 .
H(31) H(87) 2.651 2_765
H(31) H(88) 2.482 2_765
H(32) O(14) 3.137 1_655
H(32) O(22) 2.431 .
H(32) O(23) 2.783 .
H(32) O(32) 3.466 2_765
H(32) O(35) 2.913 .
H(32) H(67) 3.330 .
H(32) H(68) 3.315 .
H(32) H(69) 2.510 .
H(32) H(70) 2.801 .
H(33) O(5) 3.016 2_655
H(33) O(22) 3.168 .
H(33) O(35) 2.905 .
H(33) H(63) 3.224 2_655
H(33) H(67) 3.353 2_655
H(34) O(5) 3.319 2_655
H(34) O(20) 2.971 2_655
H(34) O(22) 3.161 .
H(34) O(32) 3.507 2_765
H(34) O(35) 3.145 .
H(34) N(1) 3.543 2_655
H(34) C(1) 3.374 2_655
H(34) H(1) 3.038 2_655
H(34) H(2) 3.554 2_655
H(34) H(3) 2.852 2_655
H(34) H(4) 3.269 2_655
H(34) H(63) 2.679 2_655
H(34) H(64) 3.191 2_655
H(34) H(68) 3.509 .
H(35) P(3) 3.304 2_655
H(35) O(3) 2.496 2_655
H(35) O(5) 3.566 2_655
H(35) O(8) 3.558 2_655
H(35) O(9) 3.482 2_655
H(35) H(2) 3.453 2_655
H(35) H(3) 3.002 2_655
H(35) H(14) 3.396 1_554
H(35) H(15) 3.523 1_554
H(35) H(16) 3.305 1_554
H(35) H(85) 3.231 2_665
H(36) O(16) 3.374 2_665
H(36) O(30) 3.027 2_765
H(36) O(32) 2.898 2_765
H(36) C(1) 3.543 2_655
H(36) H(3) 2.576 2_655
H(36) H(14) 3.260 1_554
H(36) H(15) 3.086 1_554
H(36) H(83) 2.853 2_765
H(36) H(87) 2.740 2_765
H(37) O(31) 2.789 2_665
H(37) C(5) 3.434 1_554
H(37) C(15) 3.398 2_665
H(37) H(15) 2.933 1_554
H(37) H(16) 2.988 1_554
H(37) H(47) 2.645 2_665
H(37) H(48) 3.261 2_665
H(37) H(85) 2.943 2_665
H(37) H(86) 2.996 2_665
H(38) O(13) 2.805 .
H(38) O(15) 3.421 .
H(38) O(31) 3.404 2_665
H(38) O(33) 3.173 2_665
H(38) H(86) 3.185 2_665
H(38) H(89) 3.505 2_665
H(38) H(90) 2.915 2_665
H(39) P(5) 3.279 .
H(39) O(15) 1.907 .
H(39) O(15) 3.433 2_665
H(39) O(16) 3.340 2_665
H(39) H(48) 3.108 2_665
H(40) P(5) 2.966 2_665
H(40) O(15) 3.303 .
H(40) O(15) 3.086 2_665
H(40) O(16) 2.045 2_665
H(40) H(15) 3.577 1_554
H(40) H(83) 3.192 2_765
H(41) P(4) 3.155 1_655
H(41) O(10) 2.854 1_655
H(41) O(14) 2.298 1_655
H(41) O(16) 3.428 2_665
H(41) O(32) 2.350 2_765
H(41) H(45) 3.349 2_765
H(41) H(87) 2.894 2_765
H(41) H(88) 2.704 2_765
H(42) P(5) 3.366 2_665
H(42) O(16) 2.035 2_665
H(42) O(32) 2.896 2_765
H(42) H(43) 3.047 2_765
H(42) H(45) 3.496 2_765
H(42) H(83) 2.938 2_765
H(42) H(87) 3.077 2_765
H(42) H(88) 3.527 2_765
H(43) P(5) 3.006 1_655
H(43) O(10) 2.601 1_655
H(43) O(11) 3.348 1_655
H(43) O(14) 3.588 1_655
H(43) O(16) 2.505 1_655
H(43) O(30) 3.191 .
H(43) H(42) 3.047 2_765
H(43) H(43) 3.396 2_765
H(43) H(45) 3.296 2_765
H(43) H(83) 2.693 .
H(43) H(84) 3.108 .
H(44) O(10) 3.317 1_655
H(44) O(14) 3.314 1_655
H(44) O(27) 2.740 .
H(44) O(28) 3.116 2_766
H(44) H(77) 3.555 .
H(44) H(78) 2.775 .
H(44) H(80) 3.195 2_766
H(44) H(82) 3.513 .
H(44) H(83) 3.486 .
H(44) H(84) 3.203 .
H(45) P(5) 3.412 2_665
H(45) O(10) 2.869 2_665
H(45) O(16) 3.103 2_665
H(45) O(30) 3.523 .
H(45) O(31) 3.489 .
H(45) O(32) 3.148 .
H(45) H(41) 3.349 2_765
H(45) H(42) 3.496 2_765
H(45) H(43) 3.296 2_765
H(45) H(83) 3.431 .
H(45) H(86) 3.420 .
H(45) H(87) 3.055 .
H(45) H(88) 3.146 .
H(46) O(27) 3.405 .
H(46) O(28) 3.293 2_766
H(46) O(29) 2.960 .
H(46) O(30) 2.850 .
H(46) O(31) 2.957 .
H(46) O(32) 3.587 .
H(46) H(78) 3.293 .
H(46) H(81) 2.459 .
H(46) H(82) 2.251 .
H(46) H(83) 3.047 .
H(46) H(84) 2.581 .
H(46) H(86) 3.190 .
H(46) H(87) 3.133 .
H(47) O(15) 3.167 .
H(47) O(29) 3.453 .
H(47) O(31) 2.732 .
H(47) C(12) 3.536 2_665
H(47) H(15) 3.482 2_666
H(47) H(16) 3.317 2_666
H(47) H(17) 2.986 2_666
H(47) H(37) 2.645 2_665
H(47) H(81) 2.894 .
H(47) H(82) 3.134 .
H(47) H(85) 3.307 .
H(47) H(86) 3.210 .
H(48) P(5) 3.113 2_665
H(48) O(10) 3.525 2_665
H(48) O(15) 2.802 .
H(48) O(15) 2.912 2_665
H(48) O(16) 2.847 2_665
H(48) H(37) 3.261 2_665
H(48) H(39) 3.108 2_665
H(49) P(5) 3.276 .
H(49) P(6) 3.582 .
H(49) O(11) 3.389 .
H(49) O(15) 2.136 .
H(49) O(17) 2.650 .
H(49) O(27) 3.347 .
H(49) H(17) 2.717 2_666
H(49) H(75) 3.334 .
H(49) H(77) 3.451 .
H(50) O(15) 3.593 .
H(50) O(17) 3.390 .
H(50) O(26) 3.468 .
H(50) O(27) 2.004 .
H(50) H(17) 2.968 2_666
H(50) H(75) 3.238 .
H(50) H(77) 2.349 .
H(50) H(78) 2.660 .
H(50) H(82) 3.154 .
H(51) P(4) 3.148 1_655
H(51) O(12) 3.315 1_655
H(51) O(14) 1.996 1_655
H(51) O(27) 3.337 .
H(51) H(69) 3.449 .
H(51) H(70) 3.152 .
H(52) O(14) 3.425 1_655
H(52) O(27) 2.013 .
H(52) H(77) 2.538 .
H(52) H(78) 2.611 .
H(53) O(1) 3.530 .
H(53) O(25) 2.678 2_766
H(53) H(28) 2.979 1_655
H(53) H(73) 2.923 2_766
H(53) H(74) 3.244 2_766
H(54) O(5) 3.565 .
H(54) O(14) 3.327 1_655
H(54) O(22) 2.596 .
H(54) O(23) 3.217 .
H(54) O(35) 3.268 .
H(54) H(67) 3.054 .
H(54) H(68) 3.548 .
H(54) H(69) 2.441 .
H(54) H(70) 3.166 .
H(55) P(1) 3.434 .
H(55) O(1) 2.592 .
H(55) O(5) 3.125 .
H(55) O(20) 3.197 .
H(55) H(22) 3.322 .
H(55) H(23) 3.000 .
H(55) H(25) 3.464 .
H(55) H(63) 3.005 .
H(55) H(64) 3.457 .
H(56) O(17) 2.971 .
H(56) O(25) 3.559 2_766
H(56) O(26) 3.150 .
H(56) O(27) 3.338 .
H(56) H(23) 3.041 .
H(56) H(74) 3.504 2_766
H(56) H(75) 2.761 .
H(56) H(76) 2.992 .
H(56) H(77) 3.158 .
H(57) O(5) 3.369 .
H(57) O(20) 3.506 .
H(57) O(21) 3.390 .
H(57) O(22) 2.737 .
H(57) O(35) 2.614 .
H(57) O(35) 3.556 2_655
H(57) H(63) 3.212 .
H(57) H(64) 3.203 .
H(57) H(65) 3.196 .
H(57) H(67) 2.739 .
H(57) H(68) 3.508 .
H(57) H(68) 3.537 2_655
H(58) O(13) 3.112 .
H(58) O(17) 3.286 .
H(58) O(20) 2.897 .
H(58) O(21) 2.694 .
H(58) C(8) 3.400 .
H(58) H(25) 2.564 .
H(58) H(26) 3.455 .
H(58) H(63) 3.079 .
H(58) H(64) 2.488 .
H(58) H(65) 2.436 .
H(58) H(66) 3.319 .
H(59) P(6) 3.102 .
H(59) O(12) 3.307 .
H(59) O(13) 3.047 .
H(59) O(15) 2.931 .
H(59) O(17) 2.028 .
H(59) H(75) 3.259 .
H(60) P(4) 3.351 .
H(60) O(13) 2.243 .
H(60) O(15) 3.143 .
H(60) O(17) 3.308 .
H(60) H(65) 3.059 .
H(63) P(1) 2.773 .
H(63) O(1) 3.032 .
H(63) O(3) 3.200 .
H(63) O(5) 1.769 .
H(63) O(21) 3.247 .
H(63) O(35) 3.459 .
H(63) O(35) 3.216 2_655
H(63) N(1) 3.439 .
H(63) C(10) 3.385 2_655
H(63) C(18) 3.477 .
H(63) H(1) 2.657 .
H(63) H(2) 3.385 .
H(63) H(22) 2.731 .
H(63) H(25) 3.483 .
H(63) H(33) 3.224 2_655
H(63) H(34) 2.679 2_655
H(63) H(55) 3.005 .
H(63) H(57) 3.212 .
H(63) H(58) 3.079 .
H(63) H(67) 2.919 .
H(63) H(68) 3.376 2_655
H(64) O(5) 3.238 .
H(64) O(19) 2.943 .
H(64) O(21) 1.875 .
H(64) O(22) 3.406 2_655
H(64) O(35) 3.126 2_655
H(64) N(1) 3.475 .
H(64) C(8) 3.400 .
H(64) C(18) 3.247 .
H(64) H(1) 2.560 .
H(64) H(22) 2.814 .
H(64) H(25) 2.475 .
H(64) H(29) 2.994 .
H(64) H(34) 3.191 2_655
H(64) H(55) 3.457 .
H(64) H(57) 3.203 .
H(64) H(58) 2.488 .
H(64) H(65) 2.460 .
H(64) H(66) 2.205 .
H(64) H(68) 2.785 2_655
H(65) P(4) 2.978 .
H(65) O(12) 3.403 .
H(65) O(13) 2.029 .
H(65) O(14) 3.462 .
H(65) O(19) 3.476 .
H(65) O(20) 3.363 .
H(65) O(22) 3.369 2_655
H(65) O(23) 3.258 1_455
H(65) O(34) 3.326 .
H(65) O(35) 3.310 2_655
H(65) N(12) 3.555 .
H(65) C(18) 3.153 .
H(65) H(25) 3.214 .
H(65) H(57) 3.196 .
H(65) H(58) 2.436 .
H(65) H(60) 3.059 .
H(65) H(64) 2.460 .
H(65) H(67) 3.371 2_655
H(65) H(68) 2.428 2_655
H(65) H(70) 2.861 1_455
H(65) H(90) 2.917 2_665
H(66) O(13) 3.191 .
H(66) O(19) 2.088 .
H(66) O(20) 3.068 .
H(66) O(22) 3.384 2_655
H(66) O(23) 2.818 1_455
H(66) O(23) 3.409 2_655
H(66) O(34) 2.003 .
H(66) O(35) 3.592 2_655
H(66) H(25) 3.055 .
H(66) H(28) 3.415 .
H(66) H(29) 3.047 .
H(66) H(58) 3.319 .
H(66) H(64) 2.205 .
H(66) H(68) 2.691 2_655
H(66) H(69) 2.900 1_455
H(66) H(69) 3.600 2_655
H(66) H(70) 2.719 1_455
H(67) P(1) 3.001 .
H(67) O(4) 3.428 .
H(67) O(5) 1.818 .
H(67) O(21) 3.094 2_655
H(67) O(35) 2.937 2_655
H(67) H(32) 3.330 .
H(67) H(33) 3.353 2_655
H(67) H(54) 3.054 .
H(67) H(57) 2.739 .
H(67) H(63) 2.919 .
H(67) H(65) 3.371 2_655
H(67) H(67) 3.467 2_655
H(67) H(69) 3.038 .
H(68) O(5) 2.830 .
H(68) O(20) 3.468 2_655
H(68) O(21) 2.000 2_655
H(68) O(23) 3.140 .
H(68) O(34) 3.440 1_655
H(68) O(35) 3.339 2_655
H(68) H(32) 3.315 .
H(68) H(34) 3.509 .
H(68) H(54) 3.548 .
H(68) H(57) 3.508 .
H(68) H(57) 3.537 2_655
H(68) H(63) 3.376 2_655
H(68) H(64) 2.785 2_655
H(68) H(65) 2.428 2_655
H(68) H(66) 2.691 2_655
H(68) H(69) 2.666 .
H(69) O(14) 2.964 1_655
H(69) O(19) 3.276 1_655
H(69) O(19) 3.530 2_655
H(69) O(22) 2.107 .
H(69) O(34) 2.136 1_655
H(69) O(34) 3.219 2_655
H(69) O(35) 3.069 .
H(69) N(7) 3.294 .
H(69) C(16) 3.353 .
H(69) H(31) 3.267 .
H(69) H(32) 2.510 .
H(69) H(51) 3.449 .
H(69) H(54) 2.441 .
H(69) H(66) 2.900 1_655
H(69) H(66) 3.600 2_655
H(69) H(67) 3.038 .
H(69) H(68) 2.666 .
H(70) P(4) 2.792 1_655
H(70) O(13) 2.936 1_655
H(70) O(14) 1.882 1_655
H(70) O(19) 3.530 2_655
H(70) O(21) 3.150 1_655
H(70) O(22) 3.388 .
H(70) O(32) 3.418 2_765
H(70) O(33) 3.103 2_765
H(70) O(34) 2.985 1_655
H(70) O(34) 3.301 2_655
H(70) N(7) 3.295 .
H(70) H(31) 2.890 .
H(70) H(32) 2.801 .
H(70) H(51) 3.152 .
H(70) H(54) 3.166 .
H(70) H(65) 2.861 1_655
H(70) H(66) 2.719 1_655
H(70) H(88) 2.990 2_765
H(70) H(89) 3.270 2_765
H(70) H(90) 2.624 2_765
H(71) O(18) 3.125 2_666
H(71) O(25) 1.997 .
H(71) O(25) 2.746 2_766
H(71) O(26) 2.952 .
H(71) O(27) 3.554 2_766
H(71) C(9) 3.461 2_666
H(71) H(27) 2.774 2_666
H(71) H(28) 3.291 2_666
H(71) H(71) 3.158 2_766
H(71) H(73) 2.632 .
H(71) H(73) 3.321 2_766
H(71) H(74) 2.358 .
H(71) H(74) 1.925 2_766
H(71) H(76) 2.286 .
H(71) H(77) 3.359 .
H(71) H(78) 3.275 2_766
H(71) H(80) 3.441 .
H(72) P(6) 3.313 2_666
H(72) O(18) 1.935 2_666
H(72) O(25) 3.196 .
H(72) O(25) 3.305 2_766
H(72) O(26) 3.256 .
H(72) O(28) 3.110 .
H(72) H(23) 3.285 .
H(72) H(26) 3.140 2_666
H(72) H(27) 3.141 2_666
H(72) H(28) 3.494 2_666
H(72) H(74) 2.402 2_766
H(72) H(76) 2.445 .
H(72) H(78) 3.220 2_766
H(72) H(79) 3.066 .
H(72) H(80) 2.524 .
H(73) P(2) 2.722 2_766
H(73) O(1) 3.260 2_766
H(73) O(6) 1.969 2_766
H(73) O(7) 3.041 2_766
H(73) O(24) 3.329 .
H(73) O(24) 3.286 2_766
H(73) N(6) 3.578 2_666
H(73) C(9) 3.184 2_666
H(73) H(19) 3.562 2_666
H(73) H(27) 2.610 2_666
H(73) H(28) 3.032 2_666
H(73) H(30) 3.015 2_666
H(73) H(53) 2.923 2_766
H(73) H(71) 2.632 .
H(73) H(71) 3.321 2_766
H(73) H(77) 3.284 .
H(73) H(78) 3.261 .
H(73) H(79) 3.318 2_766
H(74) O(6) 3.269 2_766
H(74) O(7) 3.383 2_766
H(74) O(24) 3.091 .
H(74) O(24) 1.906 2_766
H(74) O(25) 3.163 2_766
H(74) O(27) 3.526 .
H(74) H(53) 3.244 2_766
H(74) H(56) 3.504 2_766
H(74) H(71) 2.358 .
H(74) H(71) 1.925 2_766
H(74) H(72) 2.402 2_766
H(74) H(74) 2.925 2_766
H(74) H(76) 3.058 2_766
H(74) H(77) 3.285 .
H(74) H(77) 3.578 2_766
H(74) H(78) 3.107 .
H(74) H(79) 3.300 2_766
H(75) P(6) 3.063 .
H(75) O(17) 1.942 .
H(75) O(18) 3.423 .
H(75) O(24) 3.249 .
H(75) O(27) 3.051 .
H(75) N(4) 3.280 2_666
H(75) C(6) 2.999 2_666
H(75) H(17) 2.539 2_666
H(75) H(18) 2.816 2_666
H(75) H(19) 2.677 2_666
H(75) H(23) 3.496 .
H(75) H(24) 3.037 2_666
H(75) H(26) 3.437 .
H(75) H(27) 3.474 2_666
H(75) H(49) 3.334 .
H(75) H(50) 3.238 .
H(75) H(56) 2.761 .
H(75) H(59) 3.259 .
H(75) H(77) 2.362 .
H(76) O(17) 3.217 .
H(76) O(24) 1.887 .
H(76) O(25) 3.511 .
H(76) O(27) 3.140 .
H(76) C(9) 3.593 2_666
H(76) H(17) 3.599 2_666
H(76) H(19) 2.817 2_666
H(76) H(23) 3.132 .
H(76) H(24) 3.106 2_666
H(76) H(26) 3.567 2_666
H(76) H(27) 2.703 2_666
H(76) H(56) 2.992 .
H(76) H(71) 2.286 .
H(76) H(72) 2.445 .
H(76) H(74) 3.058 2_766
H(76) H(77) 2.347 .
H(77) O(24) 3.440 .
H(77) O(25) 3.391 .
H(77) O(26) 1.987 .
H(77) O(28) 3.354 2_766
H(77) O(29) 3.508 .
H(77) N(4) 3.557 2_666
H(77) N(10) 3.239 .
H(77) N(11) 3.427 .
H(77) H(17) 3.206 2_666
H(77) H(19) 3.022 2_666
H(77) H(20) 3.352 2_666
H(77) H(44) 3.555 .
H(77) H(49) 3.451 .
H(77) H(50) 2.349 .
H(77) H(52) 2.538 .
H(77) H(56) 3.158 .
H(77) H(71) 3.359 .
H(77) H(73) 3.284 .
H(77) H(74) 3.285 .
H(77) H(74) 3.578 2_766
H(77) H(75) 2.362 .
H(77) H(76) 2.347 .
H(77) H(82) 2.977 .
H(78) O(24) 3.490 2_766
H(78) O(25) 3.471 .
H(78) O(26) 3.349 .
H(78) O(28) 1.978 2_766
H(78) O(29) 3.125 .
H(78) N(10) 3.558 .
H(78) N(11) 3.510 .
H(78) H(44) 2.775 .
H(78) H(46) 3.293 .
H(78) H(50) 2.660 .
H(78) H(52) 2.611 .
H(78) H(71) 3.275 2_766
H(78) H(72) 3.220 2_766
H(78) H(73) 3.261 .
H(78) H(74) 3.107 .
H(78) H(79) 2.427 2_766
H(78) H(80) 2.308 2_766
H(78) H(81) 3.502 .
H(78) H(82) 2.373 .
H(78) H(84) 3.514 .
H(79) P(2) 2.858 .
H(79) O(6) 3.228 .
H(79) O(7) 1.793 .
H(79) O(18) 3.058 2_666
H(79) O(24) 3.492 .
H(79) O(27) 3.318 2_766
H(79) O(29) 3.305 2_766
H(79) O(30) 3.353 2_766
H(79) H(13) 2.775 .
H(79) H(21) 3.190 .
H(79) H(72) 3.066 .
H(79) H(73) 3.318 2_766
H(79) H(74) 3.300 2_766
H(79) H(78) 2.427 2_766
H(79) H(82) 2.791 2_766
H(79) H(84) 2.480 2_766
H(80) P(6) 2.978 2_666
H(80) O(7) 2.925 .
H(80) O(11) 2.860 2_666
H(80) O(18) 2.015 2_666
H(80) O(24) 3.170 .
H(80) O(27) 3.112 2_766
H(80) O(30) 3.256 2_766
H(80) H(13) 3.181 .
H(80) H(18) 3.310 .
H(80) H(44) 3.195 2_766
H(80) H(71) 3.441 .
H(80) H(72) 2.524 .
H(80) H(78) 2.308 2_766
H(80) H(82) 3.323 2_766
H(80) H(83) 3.418 2_766
H(80) H(84) 2.394 2_766
H(81) O(8) 3.287 1_565
H(81) O(28) 3.554 2_766
H(81) O(31) 1.921 .
H(81) N(4) 3.376 2_666
H(81) C(14) 3.315 .
H(81) C(15) 3.503 .
H(81) H(6) 2.979 1_665
H(81) H(8) 3.484 1_665
H(81) H(9) 3.154 2_666
H(81) H(10) 3.243 2_666
H(81) H(16) 3.069 2_666
H(81) H(17) 3.464 2_666
H(81) H(20) 2.503 2_666
H(81) H(46) 2.459 .
H(81) H(47) 2.894 .
H(81) H(78) 3.502 .
H(81) H(84) 3.360 .
H(81) H(85) 2.170 .
H(81) H(86) 2.584 .
H(82) O(6) 3.441 2_766
H(82) O(27) 2.747 .
H(82) O(28) 2.517 2_766
H(82) O(30) 3.476 .
H(82) O(31) 2.982 .
H(82) N(4) 3.431 2_666
H(82) C(14) 3.135 .
H(82) C(15) 3.481 .
H(82) H(6) 3.446 1_665
H(82) H(10) 3.450 2_666
H(82) H(17) 3.500 2_666
H(82) H(19) 3.598 2_666
H(82) H(20) 2.591 2_666
H(82) H(44) 3.513 .
H(82) H(46) 2.251 .
H(82) H(47) 3.134 .
H(82) H(50) 3.154 .
H(82) H(77) 2.977 .
H(82) H(78) 2.373 .
H(82) H(79) 2.791 2_766
H(82) H(80) 3.323 2_766
H(82) H(84) 2.825 .
H(82) H(85) 3.321 .
H(82) H(86) 3.580 .
H(83) P(5) 2.968 1_655
H(83) O(11) 2.862 1_655
H(83) O(16) 1.971 1_655
H(83) O(28) 3.267 2_766
H(83) O(32) 2.868 .
H(83) C(5) 3.579 2_766
H(83) C(13) 3.357 .
H(83) C(14) 3.477 .
H(83) H(13) 3.502 2_766
H(83) H(14) 3.357 2_766
H(83) H(15) 2.740 2_766
H(83) H(36) 2.853 2_765
H(83) H(40) 3.192 2_765
H(83) H(42) 2.938 2_765
H(83) H(43) 2.693 .
H(83) H(44) 3.486 .
H(83) H(45) 3.431 .
H(83) H(46) 3.047 .
H(83) H(80) 3.418 2_766
H(83) H(87) 2.228 .
H(83) H(88) 3.564 .
H(84) O(11) 3.176 1_655
H(84) O(16) 3.235 1_655
H(84) O(28) 2.001 2_766
H(84) O(29) 3.469 .
H(84) O(32) 3.584 .
H(84) C(4) 3.384 2_766
H(84) C(13) 3.400 .
H(84) C(14) 3.325 .
H(84) H(6) 3.092 1_665
H(84) H(13) 2.859 2_766
H(84) H(14) 3.182 2_766
H(84) H(15) 3.177 2_766
H(84) H(43) 3.108 .
H(84) H(44) 3.203 .
H(84) H(46) 2.581 .
H(84) H(78) 3.514 .
H(84) H(79) 2.480 2_766
H(84) H(80) 2.394 2_766
H(84) H(81) 3.360 .
H(84) H(82) 2.825 .
H(84) H(87) 2.796 .
H(85) P(3) 2.930 1_565
H(85) O(3) 2.895 1_565
H(85) O(8) 1.929 1_565
H(85) O(29) 2.795 .
H(85) O(33) 3.156 .
H(85) C(5) 3.432 2_666
H(85) H(6) 3.424 1_665
H(85) H(7) 3.280 1_665
H(85) H(8) 3.144 1_665
H(85) H(9) 3.165 2_666
H(85) H(16) 2.448 2_666
H(85) H(20) 3.584 2_666
H(85) H(35) 3.231 2_665
H(85) H(37) 2.943 2_665
H(85) H(47) 3.307 .
H(85) H(81) 2.170 .
H(85) H(82) 3.321 .
H(85) H(89) 3.322 .
H(86) O(3) 3.410 1_565
H(86) O(8) 3.203 1_565
H(86) O(29) 3.371 .
H(86) O(32) 3.353 .
H(86) O(33) 1.946 .
H(86) C(12) 3.529 2_665
H(86) H(6) 3.091 1_665
H(86) H(7) 3.253 1_665
H(86) H(37) 2.996 2_665
H(86) H(38) 3.185 2_665
H(86) H(45) 3.420 .
H(86) H(46) 3.190 .
H(86) H(47) 3.210 .
H(86) H(81) 2.584 .
H(86) H(82) 3.580 .
H(86) H(87) 3.245 .
H(86) H(88) 2.767 .
H(86) H(89) 2.369 .
H(86) H(90) 2.634 .
H(87) O(16) 3.545 1_655
H(87) O(30) 2.028 .
H(87) O(33) 3.204 .
H(87) N(7) 3.491 2_765
H(87) N(9) 3.411 2_765
H(87) C(1) 3.103 1_665
H(87) C(2) 3.447 1_665
H(87) C(14) 3.546 .
H(87) H(3) 2.569 1_665
H(87) H(4) 2.953 1_665
H(87) H(6) 2.835 1_665
H(87) H(31) 2.651 2_765
H(87) H(36) 2.740 2_765
H(87) H(41) 2.894 2_765
H(87) H(42) 3.077 2_765
H(87) H(45) 3.055 .
H(87) H(46) 3.133 .
H(87) H(83) 2.228 .
H(87) H(84) 2.796 .
H(87) H(86) 3.245 .
H(88) P(4) 3.435 2_665
H(88) O(10) 3.494 2_665
H(88) O(14) 2.894 2_665
H(88) O(23) 3.473 2_765
H(88) O(30) 3.398 .
H(88) O(31) 3.476 .
H(88) O(33) 2.025 .
H(88) N(7) 3.398 2_765
H(88) N(9) 3.502 2_765
H(88) C(1) 3.472 1_665
H(88) H(3) 3.228 1_665
H(88) H(4) 2.908 1_665
H(88) H(6) 3.466 1_665
H(88) H(31) 2.482 2_765
H(88) H(41) 2.704 2_765
H(88) H(42) 3.527 2_765
H(88) H(45) 3.146 .
H(88) H(70) 2.990 2_765
H(88) H(83) 3.564 .
H(88) H(86) 2.767 .
H(88) H(89) 2.682 .
H(88) H(90) 2.352 .
H(89) P(1) 2.932 1_565
H(89) O(3) 3.236 1_565
H(89) O(4) 2.006 1_565
H(89) O(5) 3.512 1_565
H(89) O(13) 3.285 2_665
H(89) O(19) 3.025 1_665
H(89) O(23) 3.428 2_765
H(89) O(31) 3.172 .
H(89) O(32) 3.471 .
H(89) O(34) 3.135 1_665
H(89) H(4) 3.058 1_665
H(89) H(7) 3.147 1_665
H(89) H(38) 3.505 2_665
H(89) H(70) 3.270 2_765
H(89) H(85) 3.322 .
H(89) H(86) 2.369 .
H(89) H(88) 2.682 .
H(90) P(4) 2.848 2_665
H(90) O(4) 3.217 1_565
H(90) O(10) 3.523 2_665
H(90) O(13) 2.034 2_665
H(90) O(14) 3.053 2_665
H(90) O(21) 3.521 2_665
H(90) O(23) 3.122 2_765
H(90) O(31) 3.437 .
H(90) O(32) 3.187 .
H(90) H(38) 2.915 2_665
H(90) H(65) 2.917 2_665
H(90) H(70) 2.624 2_765
H(90) H(86) 2.634 .
H(90) H(88) 2.352 .

loop_
_geom_hbond_atom_site_label_D
_geom_hbond_atom_site_label_H
_geom_hbond_atom_site_label_A
_geom_hbond_site_symmetry_A
_geom_hbond_distance_DA
_geom_hbond_distance_DH
_geom_hbond_distance_HA
_geom_hbond_angle_DHA
_geom_hbond_publ_flag
O(20) H(63) O(5) . 2.746(3) 0.995 1.769 166 no
O(20) H(64) O(21) . 2.797(3) 0.923 1.875 177 no
O(21) H(65) O(13) . 2.866(4) 0.841 2.029 174 no
O(21) H(66) O(19) . 2.814(5) 0.941 2.088 133 no
O(22) H(67) O(5) . 2.781(5) 1.113 1.818 142 no
O(22) H(68) O(21) 2_655 2.853(3) 1.000 2.000 142 no
O(23) H(69) O(22) . 2.724(6) 0.922 2.107 123 no
O(23) H(70) O(14) 1_655 2.802(3) 0.959 1.882 160 no
O(24) H(71) O(25) . 2.765(3) 0.800 1.997 161 no
O(24) H(72) O(18) 2_666 2.725(3) 0.807 1.935 166 no
O(25) H(73) O(6) 2_766 2.849(4) 0.883 1.969 174 no
O(25) H(74) O(24) 2_766 2.794(3) 0.904 1.906 167 no
O(26) H(75) O(17) . 2.796(2) 0.860 1.942 172 no
O(26) H(76) O(24) . 2.686(3) 0.867 1.887 153 no
O(27) H(77) O(26) . 2.792(3) 0.839 1.987 161 no
O(27) H(78) O(28) 2_766 2.826(3) 0.892 1.978 158 no
O(28) H(79) O(7) . 2.680(2) 0.889 1.793 175 no
O(28) H(80) O(18) 2_666 2.852(3) 0.838 2.015 177 no
O(29) H(81) O(31) . 2.696(4) 0.827 1.921 156 no
O(29) H(82) O(28) 2_766 3.240(3) 0.950 2.517 133 no
O(30) H(83) O(16) 1_655 2.839(2) 0.868 1.971 179 no
O(30) H(84) O(28) 2_766 2.927(4) 0.933 2.001 172 no
O(31) H(85) O(8) 1_565 2.778(2) 0.864 1.929 167 no
O(31) H(86) O(33) . 2.793(4) 0.858 1.946 169 no
O(32) H(87) O(30) . 2.808(3) 0.825 2.028 157 no
O(32) H(88) O(33) . 2.854(3) 0.844 2.025 167 no
O(33) H(89) O(4) 1_565 2.846(3) 0.863 2.006 164 no
O(33) H(90) O(13) 2_665 2.851(2) 0.872 2.034 156 no
N(1) H(1) O(20) . 2.896(4) 0.920 2.030 156 no
N(1) H(2) O(9) . 2.892(3) 0.920 1.985 168 no
N(2) H(9) O(8) 2_656 2.903(3) 0.920 1.995 169 no
N(2) H(10) O(6) 1_455 3.067(3) 0.920 2.200 157 no
N(3) H(11) O(8) 2_656 3.093(3) 0.920 2.249 152 no
N(3) H(11) O(9) 2_656 3.257(4) 0.920 2.528 136 no
N(3) H(12) O(9) . 2.824(3) 0.920 1.915 170 no
N(4) H(19) O(26) 2_666 2.943(3) 0.920 2.187 139 no
N(4) H(20) O(29) 2_666 2.938(4) 0.920 2.026 171 no
N(5) H(21) O(7) . 2.928(3) 0.920 2.119 146 no
N(5) H(22) O(20) . 3.027(2) 0.920 2.151 159 no
N(6) H(29) O(19) . 3.013(3) 0.920 2.156 155 no
N(6) H(30) O(6) 1_455 2.899(3) 0.920 2.062 151 no
N(7) H(31) O(32) 2_765 2.960(3) 0.920 2.059 166 no
N(7) H(32) O(22) . 3.235(5) 0.920 2.431 146 no
N(8) H(39) O(15) . 2.800(3) 0.920 1.907 163 no
N(8) H(40) O(16) 2_665 2.963(3) 0.920 2.045 175 no
N(9) H(41) O(14) 1_655 3.071(3) 0.920 2.298 141 no
N(9) H(41) O(32) 2_765 3.007(2) 0.920 2.350 128 no
N(9) H(42) O(16) 2_665 2.946(3) 0.920 2.035 170 no
N(10) H(49) O(15) . 2.829(3) 0.920 2.136 131 no
N(10) H(50) O(27) . 2.919(3) 0.920 2.004 172 no
N(11) H(51) O(14) 1_655 2.882(3) 0.920 1.996 161 no
N(11) H(52) O(27) . 2.930(2) 0.920 2.013 174 no
N(12) H(59) O(17) . 2.926(2) 0.920 2.028 165 no
N(12) H(60) O(13) . 2.998(2) 0.920 2.243 139 no

loop_
_cod_changelog_entry_id
_cod_changelog_entry_author
_cod_changelog_entry_date
_cod_changelog_entry_text
1 'Vaitkus, Antanas' 2022-05-09T05:05:00+03:00
;
 Replaced the '&#x0080;' sequence with a backslash symbol ('\')
 in multiple data values.
;
